data_7034531
loop_
_publ_author_name
'Mikata, Yuji'
'Nodomi, Yuki'
'Ohnishi, Risa'
'Kizu, Asako'
'Konno, Hideo'

_publ_section_title
;
 Tris(8-methoxy-2-quinolylmethyl)amine (8-MeOTQA) as a highly fluorescent
 Zn(2+) probe prepared by convenient C3-symmetric tripodal amine
 synthesis.
;
_journal_issue 17
_journal_name_full 'Dalton transactions (Cambridge, England : 2003)'
_journal_page_first 8021
_journal_page_last 8030
_journal_paper_doi 10.1039/c5dt00514k
_journal_volume 44
_journal_year 2015
_chemical_formula_moiety 'C33.5 H31 Cl N4 O3'
_chemical_formula_sum 'C33.5 H31 Cl N4 O3'
_chemical_formula_weight 573.09
_space_group_crystal_system triclinic
_space_group_IT_number 2
_space_group_name_Hall '-P 1'
_space_group_name_H-M_alt 'P -1'
_symmetry_space_group_name_Hall '-P 1'
_symmetry_space_group_name_H-M 'P -1'
_atom_sites_solution_hydrogens geom
_atom_sites_solution_primary direct
_atom_sites_solution_secondary difmap
_audit_update_record
;
2014-08-04 deposited with the CCDC.
2015-03-23 downloaded from the CCDC.
;
_cell_angle_alpha 76.043(6)
_cell_angle_beta 82.248(6)
_cell_angle_gamma 69.739(6)
_cell_formula_units_Z 4
_cell_length_a 13.6378(18)
_cell_length_b 14.5501(17)
_cell_length_c 15.854(2)
_cell_measurement_reflns_used 8970
_cell_measurement_temperature 153
_cell_measurement_theta_max 31.11
_cell_measurement_theta_min 1.99
_cell_volume 2859.6(6)
_computing_cell_refinement CrystalClear
_computing_data_collection 'CrystalClear (Rigaku Inc., 2008)'
_computing_data_reduction CrystalClear
_computing_molecular_graphics 'CrystalStructure 4.1'
_computing_publication_material 'CrystalStructure 4.1 (Rigaku, 2014)'
_computing_structure_refinement 'SHELXL97 (Sheldrick, 2008)'
_computing_structure_solution 'Il Milione (Burla, et al., 2007)'
_diffrn_ambient_temperature 153
_diffrn_detector_area_resol_mean 7.111
_diffrn_measured_fraction_theta_full 0.956
_diffrn_measured_fraction_theta_max 0.956
_diffrn_measurement_device_type 'Rigaku Saturn724'
_diffrn_measurement_method \w
_diffrn_radiation_type 'Mo K\a'
_diffrn_radiation_wavelength 0.71075
_diffrn_reflns_av_R_equivalents 0.0294
_diffrn_reflns_Laue_measured_fraction_full 0.000
_diffrn_reflns_Laue_measured_fraction_max 0.000
_diffrn_reflns_limit_h_max 17
_diffrn_reflns_limit_h_min -17
_diffrn_reflns_limit_k_max 18
_diffrn_reflns_limit_k_min -14
_diffrn_reflns_limit_l_max 20
_diffrn_reflns_limit_l_min -15
_diffrn_reflns_number 23430
_diffrn_reflns_point_group_measured_fraction_full 0.000
_diffrn_reflns_point_group_measured_fraction_max 0.000
_diffrn_reflns_theta_full 27.500
_diffrn_reflns_theta_max 27.500
_diffrn_reflns_theta_min 1.989
_diffrn_standards_number 0
_exptl_absorpt_coefficient_mu 0.176
_exptl_absorpt_correction_T_max 0.986
_exptl_absorpt_correction_T_min 0.801
_exptl_absorpt_correction_type multi-scan
_exptl_absorpt_process_details 'REQAB (Rigaku, 1998)'
_exptl_crystal_colour colorless
_exptl_crystal_density_diffrn 1.331
_exptl_crystal_density_method 'not measured'
_exptl_crystal_description prism
_exptl_crystal_F_000 1204.00
_exptl_crystal_size_max 0.300
_exptl_crystal_size_mid 0.100
_exptl_crystal_size_min 0.080
_refine_diff_density_max 1.34
_refine_diff_density_min -1.17
_refine_ls_extinction_method none
_refine_ls_goodness_of_fit_ref 1.065
_refine_ls_hydrogen_treatment constr
_refine_ls_number_parameters 748
_refine_ls_number_reflns 12543
_refine_ls_number_restraints 0
_refine_ls_R_factor_all 0.0963
_refine_ls_R_factor_gt 0.0757
_refine_ls_shift/su_max 0.000
_refine_ls_structure_factor_coef Fsqd
_refine_ls_weighting_details 'w = 1/[\s^2^(Fo^2^)+(0.1403P)^2^+1.1652P] where P=(Fo^2^+2Fc^2^)/3'
_refine_ls_weighting_scheme calc
_refine_ls_wR_factor_gt 0.2133
_refine_ls_wR_factor_ref 0.2382
_reflns_number_gt 9115
_reflns_number_total 12543
_reflns_threshold_expression F^2^>2.0\s(F^2^)
_cod_data_source_file c5dt00514k2.cif
_cod_data_source_block 8-MeOTQA-140711s
_cod_depositor_comments 'Adding full bibliography for 7034530--7034536.cif.'
_cod_original_cell_volume 2859.5(7)
_cod_database_code 7034531

loop_
_symmetry_equiv_pos_site_id
_space_group_symop_operation_xyz
1 +X,+Y,+Z
2 -X,-Y,-Z

loop_
_atom_site_label
_atom_site_type_symbol
_atom_site_fract_x
_atom_site_fract_y
_atom_site_fract_z
_atom_site_U_iso_or_equiv
_atom_site_adp_type
_atom_site_occupancy
_atom_site_site_symmetry_multiplicity
_atom_site_calc_flag
_atom_site_refinement_flags
Cl(1) Cl 0.47147(14) -0.13769(9) 0.23570(10) 0.1191(5) Uani 1 2 d .
Cl(2) Cl 0.52892(16) -0.34863(9) 0.25207(11) 0.1360(6) Uani 1 2 d .
O(1) O 0.14958(12) -0.23087(11) 0.44615(11) 0.0346(4) Uani 1 2 d .
O(2) O -0.55081(12) 0.12637(12) 0.48970(11) 0.0369(4) Uani 1 2 d .
O(3) O -0.19515(15) -0.03440(16) -0.08899(12) 0.0485(5) Uani 1 2 d .
O(4) O -0.16721(12) 0.73623(12) 0.07156(11) 0.0368(4) Uani 1 2 d .
O(5) O 0.19421(13) 0.50265(13) 0.61246(10) 0.0375(4) Uani 1 2 d .
O(6) O 0.54477(12) 0.37683(12) 0.01218(10) 0.0347(4) Uani 1 2 d .
N(1) N -0.19528(13) 0.07569(13) 0.25034(11) 0.0266(4) Uani 1 2 d .
N(2) N 0.00224(13) -0.05659(13) 0.39178(10) 0.0252(4) Uani 1 2 d .
N(3) N -0.42698(13) 0.16938(13) 0.35230(11) 0.0273(4) Uani 1 2 d .
N(4) N -0.14935(13) 0.03296(13) 0.03788(11) 0.0262(4) Uani 1 2 d .
N(5) N 0.19389(12) 0.44563(13) 0.25180(10) 0.0247(4) Uani 1 2 d .
N(6) N -0.00479(13) 0.56993(13) 0.11283(10) 0.0249(3) Uani 1 2 d .
N(7) N 0.14441(12) 0.46229(12) 0.47012(11) 0.0236(3) Uani 1 2 d .
N(8) N 0.42272(12) 0.34224(13) 0.15309(11) 0.0261(4) Uani 1 2 d .
C(1) C -0.17355(16) 0.02747(17) 0.34215(13) 0.0303(4) Uani 1 2 d .
C(2) C -0.06966(16) 0.02962(16) 0.36203(12) 0.0270(4) Uani 1 2 d .
C(3) C -0.05315(18) 0.12337(16) 0.34726(14) 0.0342(5) Uani 1 2 d .
C(4) C 0.04024(19) 0.12656(16) 0.36458(14) 0.0342(5) Uani 1 2 d .
C(5) C 0.22078(19) 0.03251(18) 0.41467(15) 0.0345(5) Uani 1 2 d .
C(6) C 0.29543(18) -0.05744(19) 0.44212(15) 0.0355(5) Uani 1 2 d .
C(7) C 0.27455(17) -0.14851(18) 0.45351(14) 0.0328(5) Uani 1 2 d .
C(8) C 0.17745(16) -0.14776(16) 0.43765(13) 0.0278(4) Uani 1 2 d .
C(9) C 0.09669(16) -0.05419(15) 0.40885(12) 0.0249(4) Uani 1 2 d .
C(10) C 0.12054(17) 0.03556(16) 0.39683(13) 0.0295(4) Uani 1 2 d .
C(11) C 0.2301(2) -0.32637(18) 0.4624(2) 0.0489(7) Uani 1 2 d .
C(12) C -0.30744(16) 0.10711(16) 0.23606(14) 0.0291(4) Uani 1 2 d .
C(13) C -0.36710(15) 0.19059(16) 0.28298(14) 0.0280(4) Uani 1 2 d .
C(14) C -0.35390(17) 0.28590(18) 0.25291(16) 0.0359(5) Uani 1 2 d .
C(15) C -0.40448(17) 0.35958(17) 0.29820(17) 0.0367(5) Uani 1 2 d .
C(16) C -0.52161(19) 0.41182(18) 0.42566(18) 0.0408(6) Uani 1 2 d .
C(17) C -0.58430(19) 0.3880(2) 0.49626(18) 0.0444(6) Uani 1 2 d .
C(18) C -0.59656(18) 0.29253(19) 0.52004(17) 0.0394(5) Uani 1 2 d .
C(19) C -0.54460(16) 0.22054(17) 0.47201(15) 0.0316(5) Uani 1 2 d .
C(20) C -0.47870(15) 0.24321(16) 0.39756(14) 0.0278(4) Uani 1 2 d .
C(21) C -0.46796(16) 0.33976(17) 0.37414(16) 0.0330(5) Uani 1 2 d .
C(22) C -0.6121(2) 0.0979(2) 0.56635(18) 0.0473(6) Uani 1 2 d .
C(23) C -0.13365(16) 0.00801(16) 0.19234(13) 0.0280(4) Uani 1 2 d .
C(24) C -0.12437(15) 0.06464(15) 0.10036(13) 0.0256(4) Uani 1 2 d .
C(25) C -0.08629(18) 0.14724(17) 0.08445(15) 0.0340(5) Uani 1 2 d .
C(26) C -0.07499(19) 0.19689(17) 0.00097(16) 0.0374(5) Uani 1 2 d .
C(27) C -0.0975(2) 0.21649(19) -0.15666(16) 0.0430(6) Uani 1 2 d .
C(28) C -0.1276(2) 0.1843(2) -0.21968(16) 0.0501(7) Uani 1 2 d .
C(29) C -0.16120(19) 0.0999(2) -0.19910(16) 0.0465(7) Uani 1 2 d .
C(30) C -0.16635(17) 0.0496(2) -0.11466(15) 0.0365(5) Uani 1 2 d .
C(31) C -0.13930(15) 0.08344(16) -0.04593(13) 0.0276(4) Uani 1 2 d .
C(32) C -0.10329(17) 0.16701(16) -0.06815(14) 0.0321(5) Uani 1 2 d .
C(33) C -0.2018(3) -0.0831(3) -0.1548(2) 0.0676(9) Uani 1 2 d .
C(34) C 0.17303(15) 0.49637(16) 0.16071(13) 0.0273(4) Uani 1 2 d .
C(35) C 0.07432(15) 0.48697(15) 0.13655(12) 0.0253(4) Uani 1 2 d .
C(36) C 0.07070(18) 0.38954(16) 0.14055(14) 0.0322(5) Uani 1 2 d .
C(37) C -0.01751(18) 0.37968(17) 0.11854(14) 0.0335(5) Uani 1 2 d .
C(38) C -0.20266(19) 0.4612(2) 0.07613(15) 0.0379(5) Uani 1 2 d .
C(39) C -0.28573(18) 0.5475(2) 0.05787(16) 0.0404(6) Uani 1 2 d .
C(40) C -0.27702(18) 0.64139(19) 0.05634(15) 0.0372(5) Uani 1 2 d .
C(41) C -0.18373(16) 0.64956(17) 0.07211(13) 0.0310(5) Uani 1 2 d .
C(42) C -0.09499(15) 0.56008(16) 0.09279(12) 0.0259(4) Uani 1 2 d .
C(43) C -0.10565(17) 0.46625(17) 0.09469(13) 0.0302(4) Uani 1 2 d .
C(44) C -0.2580(2) 0.82313(19) 0.0732(2) 0.0493(7) Uani 1 2 d .
C(45) C 0.13020(16) 0.50738(15) 0.31328(13) 0.0260(4) Uani 1 2 d .
C(46) C 0.11806(15) 0.44233(15) 0.40121(13) 0.0235(4) Uani 1 2 d .
C(47) C 0.07809(17) 0.36256(17) 0.40603(14) 0.0302(4) Uani 1 2 d .
C(48) C 0.06614(17) 0.30323(17) 0.48475(15) 0.0320(5) Uani 1 2 d .
C(49) C 0.08833(18) 0.25885(17) 0.64386(15) 0.0344(5) Uani 1 2 d .
C(50) C 0.12082(18) 0.27689(18) 0.71402(15) 0.0370(5) Uani 1 2 d .
C(51) C 0.15779(17) 0.35805(18) 0.70499(14) 0.0348(5) Uani 1 2 d .
C(52) C 0.16253(16) 0.42051(16) 0.62555(13) 0.0288(4) Uani 1 2 d .
C(53) C 0.13357(15) 0.40179(15) 0.54943(13) 0.0246(4) Uani 1 2 d .
C(54) C 0.09544(15) 0.32043(15) 0.56047(14) 0.0274(4) Uani 1 2 d .
C(55) C 0.1939(2) 0.5394(2) 0.68856(17) 0.0500(7) Uani 1 2 d .
C(56) C 0.30571(15) 0.41182(16) 0.26777(13) 0.0260(4) Uani 1 2 d .
C(57) C 0.36347(15) 0.32518(15) 0.22398(13) 0.0264(4) Uani 1 2 d .
C(58) C 0.34963(16) 0.23060(17) 0.25928(15) 0.0316(5) Uani 1 2 d .
C(59) C 0.39884(17) 0.15339(17) 0.21760(16) 0.0347(5) Uani 1 2 d .
C(60) C 0.51485(19) 0.09232(18) 0.09250(17) 0.0383(5) Uani 1 2 d .
C(61) C 0.57721(19) 0.11200(18) 0.02038(17) 0.0403(5) Uani 1 2 d .
C(62) C 0.58974(18) 0.20658(18) -0.00880(16) 0.0368(5) Uani 1 2 d .
C(63) C 0.53827(16) 0.28303(16) 0.03519(14) 0.0302(4) Uani 1 2 d .
C(64) C 0.47263(15) 0.26509(15) 0.11130(14) 0.0264(4) Uani 1 2 d .
C(65) C 0.46139(16) 0.16879(16) 0.14031(15) 0.0297(4) Uani 1 2 d .
C(66) C 0.6074(2) 0.4000(2) -0.06437(17) 0.0442(6) Uani 1 2 d .
C(67) C 0.4396(4) -0.2423(4) 0.2781(3) 0.1019(15) Uani 1 2 d .
H(1A) H -0.17255 -0.04278 0.35329 0.0364 Uiso 1 2 calc R
H(1B) H -0.22965 0.06313 0.3807 0.0364 Uiso 1 2 calc R
H(3) H -0.10706 0.18348 0.32542 0.0410 Uiso 1 2 calc R
H(4) H 0.05206 0.18896 0.3553 0.0411 Uiso 1 2 calc R
H(5) H 0.23598 0.093 0.40753 0.0413 Uiso 1 2 calc R
H(6) H 0.36256 -0.05896 0.45379 0.0426 Uiso 1 2 calc R
H(7) H 0.32775 -0.21044 0.47218 0.0393 Uiso 1 2 calc R
H(11A) H 0.26225 -0.33517 0.51669 0.0587 Uiso 1 2 calc R
H(11B) H 0.28342 -0.32981 0.41413 0.0587 Uiso 1 2 calc R
H(11C) H 0.19959 -0.3795 0.46744 0.0587 Uiso 1 2 calc R
H(12A) H -0.33345 0.04956 0.25803 0.0350 Uiso 1 2 calc R
H(12B) H -0.31853 0.13049 0.17297 0.0350 Uiso 1 2 calc R
H(14) H -0.31066 0.29825 0.20219 0.0430 Uiso 1 2 calc R
H(15) H -0.39708 0.42404 0.27878 0.0440 Uiso 1 2 calc R
H(16) H -0.51386 0.47631 0.41101 0.0490 Uiso 1 2 calc R
H(17) H -0.62043 0.43666 0.53007 0.0533 Uiso 1 2 calc R
H(18) H -0.64078 0.27775 0.56934 0.0472 Uiso 1 2 calc R
H(22A) H -0.68486 0.14248 0.56175 0.0568 Uiso 1 2 calc R
H(22B) H -0.5837 0.10334 0.61785 0.0568 Uiso 1 2 calc R
H(22C) H -0.60963 0.02866 0.57167 0.0568 Uiso 1 2 calc R
H(23A) H -0.16765 -0.04229 0.19311 0.0336 Uiso 1 2 calc R
H(23B) H -0.0628 -0.02811 0.21414 0.0336 Uiso 1 2 calc R
H(25) H -0.06895 0.16752 0.13153 0.0407 Uiso 1 2 calc R
H(26) H -0.04828 0.25121 -0.01068 0.0449 Uiso 1 2 calc R
H(27) H -0.07271 0.27215 -0.17194 0.0516 Uiso 1 2 calc R
H(28) H -0.12578 0.2194 -0.27846 0.0601 Uiso 1 2 calc R
H(29) H -0.18043 0.0777 -0.24414 0.0558 Uiso 1 2 calc R
H(33A) H -0.13336 -0.1042 -0.18595 0.0811 Uiso 1 2 calc R
H(33B) H -0.25369 -0.03669 -0.19578 0.0811 Uiso 1 2 calc R
H(33C) H -0.22301 -0.14195 -0.12793 0.0811 Uiso 1 2 calc R
H(34A) H 0.23266 0.466 0.12202 0.0327 Uiso 1 2 calc R
H(34B) H 0.16544 0.56806 0.15287 0.0327 Uiso 1 2 calc R
H(36) H 0.12925 0.33199 0.1584 0.0386 Uiso 1 2 calc R
H(37) H -0.02024 0.31517 0.1191 0.0402 Uiso 1 2 calc R
H(38) H -0.20969 0.39843 0.07641 0.0455 Uiso 1 2 calc R
H(39) H -0.3506 0.54395 0.04598 0.0484 Uiso 1 2 calc R
H(40) H -0.33625 0.70001 0.04427 0.0447 Uiso 1 2 calc R
H(44A) H -0.30182 0.81124 0.12626 0.0592 Uiso 1 2 calc R
H(44B) H -0.29804 0.83669 0.02212 0.0592 Uiso 1 2 calc R
H(44C) H -0.23622 0.88087 0.07233 0.0592 Uiso 1 2 calc R
H(45A) H 0.0603 0.54616 0.29046 0.0312 Uiso 1 2 calc R
H(45B) H 0.16414 0.55544 0.31927 0.0312 Uiso 1 2 calc R
H(47) H 0.05994 0.35093 0.35468 0.0362 Uiso 1 2 calc R
H(48) H 0.03835 0.25067 0.4889 0.0384 Uiso 1 2 calc R
H(49) H 0.06111 0.20542 0.65072 0.0412 Uiso 1 2 calc R
H(50) H 0.11849 0.23429 0.76953 0.0444 Uiso 1 2 calc R
H(51) H 0.17979 0.36977 0.75464 0.0417 Uiso 1 2 calc R
H(55A) H 0.24051 0.48664 0.73022 0.0600 Uiso 1 2 calc R
H(55B) H 0.12263 0.55911 0.71526 0.0600 Uiso 1 2 calc R
H(55C) H 0.2183 0.59756 0.6723 0.0600 Uiso 1 2 calc R
H(56A) H 0.31525 0.39059 0.33117 0.0312 Uiso 1 2 calc R
H(56B) H 0.33421 0.46754 0.24441 0.0312 Uiso 1 2 calc R
H(58) H 0.30688 0.22128 0.31099 0.0379 Uiso 1 2 calc R
H(59) H 0.39104 0.0895 0.2405 0.0416 Uiso 1 2 calc R
H(60) H 0.50701 0.02796 0.11087 0.0460 Uiso 1 2 calc R
H(61) H 0.61294 0.06057 -0.0108 0.0483 Uiso 1 2 calc R
H(62) H 0.63386 0.21821 -0.05909 0.0442 Uiso 1 2 calc R
H(66A) H 0.57943 0.3919 -0.11489 0.0530 Uiso 1 2 calc R
H(66B) H 0.67963 0.35462 -0.05791 0.0530 Uiso 1 2 calc R
H(66C) H 0.6062 0.46935 -0.07283 0.0530 Uiso 1 2 calc R
H(67A) H 0.37096 -0.23327 0.25733 0.1223 Uiso 1 2 calc R
H(67B) H 0.43185 -0.25105 0.34226 0.1223 Uiso 1 2 calc R

loop_
_atom_site_aniso_label
_atom_site_aniso_U_11
_atom_site_aniso_U_22
_atom_site_aniso_U_33
_atom_site_aniso_U_12
_atom_site_aniso_U_13
_atom_site_aniso_U_23
Cl(1) 0.1610(14) 0.0643(6) 0.1268(11) -0.0444(8) 0.0225(10) -0.0160(7)
Cl(2) 0.1991(17) 0.0591(6) 0.1228(11) 0.0073(8) -0.0354(11) -0.0280(7)
O(1) 0.0357(8) 0.0276(8) 0.0404(9) -0.0111(7) -0.0094(7) -0.0018(6)
O(2) 0.0341(8) 0.0384(9) 0.0384(9) -0.0138(7) 0.0069(7) -0.0107(7)
O(3) 0.0541(11) 0.0736(13) 0.0395(10) -0.0383(10) 0.0082(8) -0.0316(9)
O(4) 0.0334(8) 0.0308(8) 0.0421(9) -0.0062(7) -0.0086(7) -0.0027(7)
O(5) 0.0473(9) 0.0496(10) 0.0286(8) -0.0281(8) 0.0033(7) -0.0168(7)
O(6) 0.0359(8) 0.0321(8) 0.0346(8) -0.0123(7) 0.0096(7) -0.0086(7)
N(1) 0.0226(8) 0.0331(9) 0.0216(8) -0.0045(7) -0.0012(6) -0.0080(7)
N(2) 0.0279(8) 0.0300(9) 0.0186(8) -0.0104(7) -0.0018(6) -0.0050(6)
N(3) 0.0202(8) 0.0314(9) 0.0296(9) -0.0050(7) -0.0053(7) -0.0081(7)
N(4) 0.0233(8) 0.0302(9) 0.0268(9) -0.0083(7) 0.0024(6) -0.0122(7)
N(5) 0.0198(8) 0.0323(9) 0.0198(8) -0.0045(7) -0.0016(6) -0.0072(7)
N(6) 0.0247(8) 0.0320(9) 0.0183(8) -0.0100(7) -0.0008(6) -0.0047(6)
N(7) 0.0226(8) 0.0266(8) 0.0226(8) -0.0080(7) 0.0019(6) -0.0089(7)
N(8) 0.0203(8) 0.0289(9) 0.0285(9) -0.0059(7) -0.0040(6) -0.0063(7)
C(1) 0.0251(10) 0.0389(11) 0.0234(10) -0.0066(9) -0.0016(8) -0.0056(8)
C(2) 0.0302(10) 0.0319(10) 0.0187(9) -0.0079(8) -0.0011(7) -0.0085(8)
C(3) 0.0417(12) 0.0280(10) 0.0302(11) -0.0031(9) -0.0086(9) -0.0098(8)
C(4) 0.0513(13) 0.0270(10) 0.0291(11) -0.0149(10) -0.0073(10) -0.0085(8)
C(5) 0.0431(12) 0.0403(12) 0.0301(11) -0.0248(10) -0.0024(9) -0.0089(9)
C(6) 0.0317(11) 0.0477(13) 0.0341(12) -0.0202(10) -0.0050(9) -0.0091(10)
C(7) 0.0294(10) 0.0387(12) 0.0300(11) -0.0103(9) -0.0049(8) -0.0061(9)
C(8) 0.0311(10) 0.0315(10) 0.0217(9) -0.0122(9) -0.0033(8) -0.0031(8)
C(9) 0.0288(10) 0.0309(10) 0.0169(9) -0.0112(8) -0.0013(7) -0.0065(7)
C(10) 0.0387(11) 0.0327(11) 0.0208(9) -0.0138(9) -0.0040(8) -0.0080(8)
C(11) 0.0475(14) 0.0297(12) 0.0651(18) -0.0101(11) -0.0181(13) 0.0028(12)
C(12) 0.0246(9) 0.0336(11) 0.0290(10) -0.0070(8) -0.0026(8) -0.0092(8)
C(13) 0.0206(9) 0.0319(10) 0.0300(10) -0.0061(8) -0.0056(8) -0.0051(8)
C(14) 0.0283(10) 0.0382(12) 0.0389(12) -0.0122(9) 0.0010(9) -0.0035(10)
C(15) 0.0301(11) 0.0313(11) 0.0496(14) -0.0115(9) -0.0066(10) -0.0057(10)
C(16) 0.0372(12) 0.0325(12) 0.0554(15) -0.0068(10) -0.0101(11) -0.0168(11)
C(17) 0.0367(12) 0.0424(13) 0.0538(15) -0.0009(10) -0.0044(11) -0.0260(12)
C(18) 0.0292(11) 0.0460(13) 0.0412(13) -0.0056(10) 0.0012(9) -0.0175(11)
C(19) 0.0225(9) 0.0367(11) 0.0348(11) -0.0055(8) -0.0031(8) -0.0112(9)
C(20) 0.0188(9) 0.0315(10) 0.0323(11) -0.0039(8) -0.0074(8) -0.0084(8)
C(21) 0.0240(10) 0.0321(11) 0.0436(13) -0.0052(8) -0.0106(9) -0.0105(9)
C(22) 0.0467(14) 0.0548(16) 0.0446(14) -0.0242(13) 0.0149(11) -0.0161(12)
C(23) 0.0291(10) 0.0294(10) 0.0246(10) -0.0068(8) -0.0018(8) -0.0078(8)
C(24) 0.0236(9) 0.0274(10) 0.0261(10) -0.0069(8) 0.0004(7) -0.0089(8)
C(25) 0.0394(12) 0.0369(12) 0.0337(12) -0.0184(10) 0.0021(9) -0.0158(9)
C(26) 0.0451(13) 0.0303(11) 0.0408(13) -0.0176(10) 0.0093(10) -0.0133(10)
C(27) 0.0427(13) 0.0353(12) 0.0359(13) -0.0022(10) 0.0111(10) -0.0023(10)
C(28) 0.0435(14) 0.0609(17) 0.0238(11) 0.0032(12) 0.0056(10) -0.0024(11)
C(29) 0.0350(12) 0.0759(19) 0.0269(12) -0.0126(12) 0.0029(9) -0.0185(12)
C(30) 0.0269(10) 0.0551(14) 0.0293(11) -0.0109(10) 0.0027(8) -0.0184(10)
C(31) 0.0225(9) 0.0340(11) 0.0251(10) -0.0061(8) 0.0022(7) -0.0108(8)
C(32) 0.0288(10) 0.0312(11) 0.0300(11) -0.0045(9) 0.0055(8) -0.0067(9)
C(33) 0.077(2) 0.091(2) 0.0582(19) -0.037(2) 0.0005(16) -0.0476(18)
C(34) 0.0256(9) 0.0330(10) 0.0213(9) -0.0080(8) -0.0011(7) -0.0046(8)
C(35) 0.0271(9) 0.0311(10) 0.0172(9) -0.0082(8) -0.0012(7) -0.0058(7)
C(36) 0.0363(11) 0.0294(10) 0.0287(11) -0.0049(9) -0.0045(9) -0.0095(8)
C(37) 0.0438(12) 0.0331(11) 0.0285(11) -0.0144(10) -0.0047(9) -0.0111(9)
C(38) 0.0413(12) 0.0523(14) 0.0311(11) -0.0245(11) -0.0021(9) -0.0150(10)
C(39) 0.0302(11) 0.0627(16) 0.0350(12) -0.0194(11) -0.0047(9) -0.0148(11)
C(40) 0.0283(11) 0.0497(14) 0.0318(11) -0.0070(10) -0.0067(9) -0.0109(10)
C(41) 0.0280(10) 0.0411(12) 0.0208(9) -0.0082(9) -0.0015(8) -0.0051(8)
C(42) 0.0260(9) 0.0343(11) 0.0172(9) -0.0094(8) -0.0006(7) -0.0062(8)
C(43) 0.0349(11) 0.0400(12) 0.0198(9) -0.0156(9) -0.0006(8) -0.0093(8)
C(44) 0.0430(14) 0.0367(13) 0.0586(17) 0.0007(11) -0.0119(12) -0.0075(12)
C(45) 0.0273(10) 0.0269(10) 0.0230(9) -0.0080(8) 0.0016(7) -0.0064(8)
C(46) 0.0214(9) 0.0257(9) 0.0230(9) -0.0056(7) 0.0010(7) -0.0083(7)
C(47) 0.0339(11) 0.0360(11) 0.0279(10) -0.0157(9) 0.0010(8) -0.0151(9)
C(48) 0.0355(11) 0.0322(11) 0.0346(11) -0.0164(9) 0.0033(9) -0.0135(9)
C(49) 0.0386(12) 0.0282(11) 0.0333(11) -0.0120(9) 0.0065(9) -0.0036(9)
C(50) 0.0385(12) 0.0379(12) 0.0267(11) -0.0091(10) 0.0036(9) 0.0001(9)
C(51) 0.0319(11) 0.0459(13) 0.0243(10) -0.0093(10) 0.0009(8) -0.0096(9)
C(52) 0.0260(10) 0.0359(11) 0.0257(10) -0.0101(8) 0.0024(8) -0.0109(8)
C(53) 0.0217(9) 0.0263(10) 0.0255(10) -0.0070(8) 0.0031(7) -0.0087(8)
C(54) 0.0248(9) 0.0280(10) 0.0285(10) -0.0070(8) 0.0035(8) -0.0094(8)
C(55) 0.0642(17) 0.0638(17) 0.0379(14) -0.0319(15) -0.0029(12) -0.0233(13)
C(56) 0.0207(9) 0.0330(10) 0.0248(10) -0.0082(8) -0.0026(7) -0.0071(8)
C(57) 0.0200(9) 0.0309(10) 0.0269(10) -0.0055(8) -0.0053(7) -0.0054(8)
C(58) 0.0273(10) 0.0363(11) 0.0314(11) -0.0140(9) -0.0002(8) -0.0033(9)
C(59) 0.0327(11) 0.0304(11) 0.0434(13) -0.0133(9) -0.0075(9) -0.0048(9)
C(60) 0.0387(12) 0.0288(11) 0.0499(14) -0.0094(9) -0.0058(10) -0.0134(10)
C(61) 0.0387(12) 0.0363(12) 0.0458(14) -0.0046(10) -0.0012(10) -0.0205(10)
C(62) 0.0318(11) 0.0391(12) 0.0360(12) -0.0041(9) 0.0012(9) -0.0139(10)
C(63) 0.0241(9) 0.0323(11) 0.0322(11) -0.0049(8) -0.0028(8) -0.0086(9)
C(64) 0.0197(9) 0.0284(10) 0.0299(10) -0.0047(8) -0.0048(8) -0.0069(8)
C(65) 0.0243(9) 0.0294(10) 0.0354(11) -0.0067(8) -0.0075(8) -0.0069(9)
C(66) 0.0473(14) 0.0464(14) 0.0405(14) -0.0206(12) 0.0165(11) -0.0145(11)
C(67) 0.091(3) 0.103(3) 0.106(4) -0.025(3) 0.020(3) -0.034(3)

loop_
_atom_type_symbol
_atom_type_description
_atom_type_scat_dispersion_real
_atom_type_scat_dispersion_imag
_atom_type_scat_source
C C 0.0033 0.0016
;
International Tables for Crystallography
(Vol. C, Tables 4.2.6.8 and 6.1.1.4)
;
H H 0.0000 0.0000
;
International Tables for Crystallography
(Vol. C, Table 6.1.1.4)
;
N N 0.0061 0.0033
;
International Tables for Crystallography
(Vol. C, Tables 4.2.6.8 and 6.1.1.4)
;
O O 0.0106 0.0060
;
International Tables for Crystallography
(Vol. C, Tables 4.2.6.8 and 6.1.1.4)
;
Cl Cl 0.1484 0.1585
;
International Tables for Crystallography
(Vol. C, Tables 4.2.6.8 and 6.1.1.4)
;

loop_
_geom_angle_atom_site_label_1
_geom_angle_atom_site_label_2
_geom_angle_atom_site_label_3
_geom_angle
_geom_angle_publ_flag
C(8) O(1) C(11) 117.8(2) yes
C(19) O(2) C(22) 117.8(2) yes
C(30) O(3) C(33) 117.6(2) yes
C(41) O(4) C(44) 117.0(2) yes
C(52) O(5) C(55) 115.92(19) yes
C(63) O(6) C(66) 117.93(19) yes
C(1) N(1) C(12) 111.52(16) yes
C(1) N(1) C(23) 110.58(14) yes
C(12) N(1) C(23) 110.42(19) yes
C(2) N(2) C(9) 117.7(2) yes
C(13) N(3) C(20) 118.2(2) yes
C(24) N(4) C(31) 117.7(2) yes
C(34) N(5) C(45) 112.14(14) yes
C(34) N(5) C(56) 112.16(15) yes
C(45) N(5) C(56) 111.37(18) yes
C(35) N(6) C(42) 117.6(2) yes
C(46) N(7) C(53) 117.5(2) yes
C(57) N(8) C(64) 118.12(19) yes
N(1) C(1) C(2) 110.13(17) yes
N(2) C(2) C(1) 118.0(2) yes
N(2) C(2) C(3) 123.2(2) yes
C(1) C(2) C(3) 118.76(17) yes
C(2) C(3) C(4) 119.48(18) yes
C(3) C(4) C(10) 119.5(2) yes
C(6) C(5) C(10) 119.9(3) yes
C(5) C(6) C(7) 121.1(2) yes
C(6) C(7) C(8) 120.28(19) yes
O(1) C(8) C(7) 124.91(18) yes
O(1) C(8) C(9) 115.0(2) yes
C(7) C(8) C(9) 120.1(2) yes
N(2) C(9) C(8) 118.4(2) yes
N(2) C(9) C(10) 123.32(17) yes
C(8) C(9) C(10) 118.2(2) yes
C(4) C(10) C(5) 122.9(2) yes
C(4) C(10) C(9) 116.7(2) yes
C(5) C(10) C(9) 120.38(18) yes
N(1) C(12) C(13) 109.7(2) yes
N(3) C(13) C(12) 117.4(2) yes
N(3) C(13) C(14) 123.3(2) yes
C(12) C(13) C(14) 119.29(19) yes
C(13) C(14) C(15) 118.8(2) yes
C(14) C(15) C(21) 119.9(2) yes
C(17) C(16) C(21) 119.7(3) yes
C(16) C(17) C(18) 121.4(3) yes
C(17) C(18) C(19) 120.3(2) yes
O(2) C(19) C(18) 124.8(2) yes
O(2) C(19) C(20) 115.4(2) yes
C(18) C(19) C(20) 119.7(2) yes
N(3) C(20) C(19) 118.1(2) yes
N(3) C(20) C(21) 122.63(19) yes
C(19) C(20) C(21) 119.2(2) yes
C(15) C(21) C(16) 123.3(2) yes
C(15) C(21) C(20) 117.1(2) yes
C(16) C(21) C(20) 119.6(2) yes
N(1) C(23) C(24) 111.54(16) yes
N(4) C(24) C(23) 117.7(2) yes
N(4) C(24) C(25) 123.09(19) yes
C(23) C(24) C(25) 119.2(2) yes
C(24) C(25) C(26) 119.3(3) yes
C(25) C(26) C(32) 119.6(3) yes
C(28) C(27) C(32) 120.1(3) yes
C(27) C(28) C(29) 121.0(2) yes
C(28) C(29) C(30) 120.4(3) yes
O(3) C(30) C(29) 124.4(3) yes
O(3) C(30) C(31) 115.30(19) yes
C(29) C(30) C(31) 120.3(3) yes
N(4) C(31) C(30) 118.2(2) yes
N(4) C(31) C(32) 123.3(2) yes
C(30) C(31) C(32) 118.46(19) yes
C(26) C(32) C(27) 123.4(2) yes
C(26) C(32) C(31) 116.96(19) yes
C(27) C(32) C(31) 119.6(2) yes
N(5) C(34) C(35) 110.09(17) yes
N(6) C(35) C(34) 118.3(2) yes
N(6) C(35) C(36) 123.3(2) yes
C(34) C(35) C(36) 118.42(17) yes
C(35) C(36) C(37) 119.22(18) yes
C(36) C(37) C(43) 119.7(2) yes
C(39) C(38) C(43) 119.5(3) yes
C(38) C(39) C(40) 121.3(3) yes
C(39) C(40) C(41) 120.9(2) yes
O(4) C(41) C(40) 125.41(18) yes
O(4) C(41) C(42) 115.3(2) yes
C(40) C(41) C(42) 119.3(2) yes
N(6) C(42) C(41) 118.0(2) yes
N(6) C(42) C(43) 123.02(17) yes
C(41) C(42) C(43) 118.9(2) yes
C(37) C(43) C(38) 122.8(2) yes
C(37) C(43) C(42) 117.1(2) yes
C(38) C(43) C(42) 120.08(19) yes
N(5) C(45) C(46) 110.56(16) yes
N(7) C(46) C(45) 118.4(2) yes
N(7) C(46) C(47) 123.06(18) yes
C(45) C(46) C(47) 118.6(2) yes
C(46) C(47) C(48) 119.5(2) yes
C(47) C(48) C(54) 119.5(2) yes
C(50) C(49) C(54) 119.6(3) yes
C(49) C(50) C(51) 120.6(2) yes
C(50) C(51) C(52) 121.0(2) yes
O(5) C(52) C(51) 124.2(2) yes
O(5) C(52) C(53) 115.52(17) yes
C(51) C(52) C(53) 120.3(2) yes
N(7) C(53) C(52) 119.1(2) yes
N(7) C(53) C(54) 123.4(2) yes
C(52) C(53) C(54) 117.51(18) yes
C(48) C(54) C(49) 122.1(2) yes
C(48) C(54) C(53) 116.98(19) yes
C(49) C(54) C(53) 120.9(2) yes
N(5) C(56) C(57) 109.4(2) yes
N(8) C(57) C(56) 117.67(19) yes
N(8) C(57) C(58) 123.3(2) yes
C(56) C(57) C(58) 119.04(18) yes
C(57) C(58) C(59) 118.9(2) yes
C(58) C(59) C(65) 119.8(2) yes
C(61) C(60) C(65) 119.8(2) yes
C(60) C(61) C(62) 121.5(2) yes
C(61) C(62) C(63) 120.5(2) yes
O(6) C(63) C(62) 125.1(2) yes
O(6) C(63) C(64) 115.29(19) yes
C(62) C(63) C(64) 119.7(2) yes
N(8) C(64) C(63) 118.2(2) yes
N(8) C(64) C(65) 122.67(19) yes
C(63) C(64) C(65) 119.1(2) yes
C(59) C(65) C(60) 123.3(2) yes
C(59) C(65) C(64) 117.2(2) yes
C(60) C(65) C(64) 119.5(2) yes
Cl(1) C(67) Cl(2) 114.1(3) yes
N(1) C(1) H(1A) 109.637 no
N(1) C(1) H(1B) 109.632 no
C(2) C(1) H(1A) 109.630 no
C(2) C(1) H(1B) 109.637 no
H(1A) C(1) H(1B) 108.148 no
C(2) C(3) H(3) 120.260 no
C(4) C(3) H(3) 120.260 no
C(3) C(4) H(4) 120.244 no
C(10) C(4) H(4) 120.228 no
C(6) C(5) H(5) 120.059 no
C(10) C(5) H(5) 120.058 no
C(5) C(6) H(6) 119.452 no
C(7) C(6) H(6) 119.448 no
C(6) C(7) H(7) 119.865 no
C(8) C(7) H(7) 119.858 no
O(1) C(11) H(11A) 109.471 no
O(1) C(11) H(11B) 109.468 no
O(1) C(11) H(11C) 109.476 no
H(11A) C(11) H(11B) 109.464 no
H(11A) C(11) H(11C) 109.467 no
H(11B) C(11) H(11C) 109.483 no
N(1) C(12) H(12A) 109.744 no
N(1) C(12) H(12B) 109.738 no
C(13) C(12) H(12A) 109.737 no
C(13) C(12) H(12B) 109.735 no
H(12A) C(12) H(12B) 108.205 no
C(13) C(14) H(14) 120.592 no
C(15) C(14) H(14) 120.589 no
C(14) C(15) H(15) 120.029 no
C(21) C(15) H(15) 120.041 no
C(17) C(16) H(16) 120.129 no
C(21) C(16) H(16) 120.127 no
C(16) C(17) H(17) 119.308 no
C(18) C(17) H(17) 119.304 no
C(17) C(18) H(18) 119.852 no
C(19) C(18) H(18) 119.856 no
O(2) C(22) H(22A) 109.478 no
O(2) C(22) H(22B) 109.472 no
O(2) C(22) H(22C) 109.471 no
H(22A) C(22) H(22B) 109.469 no
H(22A) C(22) H(22C) 109.467 no
H(22B) C(22) H(22C) 109.470 no
N(1) C(23) H(23A) 109.319 no
N(1) C(23) H(23B) 109.319 no
C(24) C(23) H(23A) 109.313 no
C(24) C(23) H(23B) 109.314 no
H(23A) C(23) H(23B) 107.964 no
C(24) C(25) H(25) 120.337 no
C(26) C(25) H(25) 120.346 no
C(25) C(26) H(26) 120.209 no
C(32) C(26) H(26) 120.224 no
C(28) C(27) H(27) 119.932 no
C(32) C(27) H(27) 119.936 no
C(27) C(28) H(28) 119.490 no
C(29) C(28) H(28) 119.476 no
C(28) C(29) H(29) 119.815 no
C(30) C(29) H(29) 119.804 no
O(3) C(33) H(33A) 109.479 no
O(3) C(33) H(33B) 109.471 no
O(3) C(33) H(33C) 109.480 no
H(33A) C(33) H(33B) 109.469 no
H(33A) C(33) H(33C) 109.464 no
H(33B) C(33) H(33C) 109.464 no
N(5) C(34) H(34A) 109.646 no
N(5) C(34) H(34B) 109.635 no
C(35) C(34) H(34A) 109.647 no
C(35) C(34) H(34B) 109.643 no
H(34A) C(34) H(34B) 108.154 no
C(35) C(36) H(36) 120.400 no
C(37) C(36) H(36) 120.382 no
C(36) C(37) H(37) 120.141 no
C(43) C(37) H(37) 120.135 no
C(39) C(38) H(38) 120.268 no
C(43) C(38) H(38) 120.259 no
C(38) C(39) H(39) 119.331 no
C(40) C(39) H(39) 119.341 no
C(39) C(40) H(40) 119.534 no
C(41) C(40) H(40) 119.547 no
O(4) C(44) H(44A) 109.475 no
O(4) C(44) H(44B) 109.474 no
O(4) C(44) H(44C) 109.462 no
H(44A) C(44) H(44B) 109.474 no
H(44A) C(44) H(44C) 109.479 no
H(44B) C(44) H(44C) 109.464 no
N(5) C(45) H(45A) 109.545 no
N(5) C(45) H(45B) 109.535 no
C(46) C(45) H(45A) 109.530 no
C(46) C(45) H(45B) 109.537 no
H(45A) C(45) H(45B) 108.088 no
C(46) C(47) H(47) 120.253 no
C(48) C(47) H(47) 120.246 no
C(47) C(48) H(48) 120.251 no
C(54) C(48) H(48) 120.239 no
C(50) C(49) H(49) 120.222 no
C(54) C(49) H(49) 120.225 no
C(49) C(50) H(50) 119.696 no
C(51) C(50) H(50) 119.710 no
C(50) C(51) H(51) 119.505 no
C(52) C(51) H(51) 119.508 no
O(5) C(55) H(55A) 109.466 no
O(5) C(55) H(55B) 109.471 no
O(5) C(55) H(55C) 109.474 no
H(55A) C(55) H(55B) 109.462 no
H(55A) C(55) H(55C) 109.479 no
H(55B) C(55) H(55C) 109.474 no
N(5) C(56) H(56A) 109.806 no
N(5) C(56) H(56B) 109.808 no
C(57) C(56) H(56A) 109.800 no
C(57) C(56) H(56B) 109.799 no
H(56A) C(56) H(56B) 108.241 no
C(57) C(58) H(58) 120.556 no
C(59) C(58) H(58) 120.558 no
C(58) C(59) H(59) 120.089 no
C(65) C(59) H(59) 120.085 no
C(61) C(60) H(60) 120.112 no
C(65) C(60) H(60) 120.105 no
C(60) C(61) H(61) 119.267 no
C(62) C(61) H(61) 119.273 no
C(61) C(62) H(62) 119.750 no
C(63) C(62) H(62) 119.755 no
O(6) C(66) H(66A) 109.471 no
O(6) C(66) H(66B) 109.470 no
O(6) C(66) H(66C) 109.463 no
H(66A) C(66) H(66B) 109.475 no
H(66A) C(66) H(66C) 109.478 no
H(66B) C(66) H(66C) 109.470 no
Cl(1) C(67) H(67A) 108.734 no
Cl(1) C(67) H(67B) 108.724 no
Cl(2) C(67) H(67A) 108.727 no
Cl(2) C(67) H(67B) 108.730 no
H(67A) C(67) H(67B) 107.631 no

loop_
_geom_bond_atom_site_label_1
_geom_bond_atom_site_label_2
_geom_bond_distance
_geom_bond_publ_flag
Cl(1) C(67) 1.686(6) yes
Cl(2) C(67) 1.707(5) yes
O(1) C(8) 1.360(3) yes
O(1) C(11) 1.431(3) yes
O(2) C(19) 1.361(3) yes
O(2) C(22) 1.439(3) yes
O(3) C(30) 1.364(4) yes
O(3) C(33) 1.423(5) yes
O(4) C(41) 1.354(3) yes
O(4) C(44) 1.434(3) yes
O(5) C(52) 1.368(3) yes
O(5) C(55) 1.432(4) yes
O(6) C(63) 1.356(3) yes
O(6) C(66) 1.428(3) yes
N(1) C(1) 1.476(3) yes
N(1) C(12) 1.469(3) yes
N(1) C(23) 1.475(3) yes
N(2) C(2) 1.321(2) yes
N(2) C(9) 1.365(3) yes
N(3) C(13) 1.319(3) yes
N(3) C(20) 1.370(3) yes
N(4) C(24) 1.315(3) yes
N(4) C(31) 1.369(2) yes
N(5) C(34) 1.471(2) yes
N(5) C(45) 1.471(3) yes
N(5) C(56) 1.468(3) yes
N(6) C(35) 1.323(2) yes
N(6) C(42) 1.373(3) yes
N(7) C(46) 1.318(3) yes
N(7) C(53) 1.373(2) yes
N(8) C(57) 1.318(3) yes
N(8) C(64) 1.368(3) yes
C(1) C(2) 1.505(3) yes
C(2) C(3) 1.418(4) yes
C(3) C(4) 1.357(4) yes
C(4) C(10) 1.426(3) yes
C(5) C(6) 1.364(3) yes
C(5) C(10) 1.417(4) yes
C(6) C(7) 1.415(4) yes
C(7) C(8) 1.377(4) yes
C(8) C(9) 1.440(2) yes
C(9) C(10) 1.416(4) yes
C(12) C(13) 1.510(3) yes
C(13) C(14) 1.419(4) yes
C(14) C(15) 1.366(4) yes
C(15) C(21) 1.416(3) yes
C(16) C(17) 1.365(4) yes
C(16) C(21) 1.422(4) yes
C(17) C(18) 1.410(4) yes
C(18) C(19) 1.380(4) yes
C(19) C(20) 1.429(3) yes
C(20) C(21) 1.417(4) yes
C(23) C(24) 1.505(3) yes
C(24) C(25) 1.424(4) yes
C(25) C(26) 1.363(3) yes
C(26) C(32) 1.414(4) yes
C(27) C(28) 1.361(5) yes
C(27) C(32) 1.420(3) yes
C(28) C(29) 1.409(5) yes
C(29) C(30) 1.368(3) yes
C(30) C(31) 1.435(4) yes
C(31) C(32) 1.416(4) yes
C(34) C(35) 1.506(3) yes
C(35) C(36) 1.421(3) yes
C(36) C(37) 1.359(4) yes
C(37) C(43) 1.421(3) yes
C(38) C(39) 1.368(3) yes
C(38) C(43) 1.423(4) yes
C(39) C(40) 1.405(4) yes
C(40) C(41) 1.378(4) yes
C(41) C(42) 1.441(3) yes
C(42) C(43) 1.415(4) yes
C(45) C(46) 1.509(3) yes
C(46) C(47) 1.426(4) yes
C(47) C(48) 1.361(3) yes
C(48) C(54) 1.417(4) yes
C(49) C(50) 1.363(4) yes
C(49) C(54) 1.419(3) yes
C(50) C(51) 1.407(4) yes
C(51) C(52) 1.372(3) yes
C(52) C(53) 1.431(3) yes
C(53) C(54) 1.416(3) yes
C(56) C(57) 1.509(3) yes
C(57) C(58) 1.422(3) yes
C(58) C(59) 1.366(3) yes
C(59) C(65) 1.413(3) yes
C(60) C(61) 1.364(4) yes
C(60) C(65) 1.428(4) yes
C(61) C(62) 1.404(4) yes
C(62) C(63) 1.385(3) yes
C(63) C(64) 1.430(3) yes
C(64) C(65) 1.420(3) yes
C(1) H(1A) 0.990 no
C(1) H(1B) 0.990 no
C(3) H(3) 0.950 no
C(4) H(4) 0.950 no
C(5) H(5) 0.950 no
C(6) H(6) 0.950 no
C(7) H(7) 0.950 no
C(11) H(11A) 0.980 no
C(11) H(11B) 0.980 no
C(11) H(11C) 0.980 no
C(12) H(12A) 0.990 no
C(12) H(12B) 0.990 no
C(14) H(14) 0.950 no
C(15) H(15) 0.950 no
C(16) H(16) 0.950 no
C(17) H(17) 0.950 no
C(18) H(18) 0.950 no
C(22) H(22A) 0.980 no
C(22) H(22B) 0.980 no
C(22) H(22C) 0.980 no
C(23) H(23A) 0.990 no
C(23) H(23B) 0.990 no
C(25) H(25) 0.950 no
C(26) H(26) 0.950 no
C(27) H(27) 0.950 no
C(28) H(28) 0.950 no
C(29) H(29) 0.950 no
C(33) H(33A) 0.980 no
C(33) H(33B) 0.980 no
C(33) H(33C) 0.980 no
C(34) H(34A) 0.990 no
C(34) H(34B) 0.990 no
C(36) H(36) 0.950 no
C(37) H(37) 0.950 no
C(38) H(38) 0.950 no
C(39) H(39) 0.950 no
C(40) H(40) 0.950 no
C(44) H(44A) 0.980 no
C(44) H(44B) 0.980 no
C(44) H(44C) 0.980 no
C(45) H(45A) 0.990 no
C(45) H(45B) 0.990 no
C(47) H(47) 0.950 no
C(48) H(48) 0.950 no
C(49) H(49) 0.950 no
C(50) H(50) 0.950 no
C(51) H(51) 0.950 no
C(55) H(55A) 0.980 no
C(55) H(55B) 0.980 no
C(55) H(55C) 0.980 no
C(56) H(56A) 0.990 no
C(56) H(56B) 0.990 no
C(58) H(58) 0.950 no
C(59) H(59) 0.950 no
C(60) H(60) 0.950 no
C(61) H(61) 0.950 no
C(62) H(62) 0.950 no
C(66) H(66A) 0.980 no
C(66) H(66B) 0.980 no
C(66) H(66C) 0.980 no
C(67) H(67A) 0.990 no
C(67) H(67B) 0.990 no

loop_
_geom_contact_atom_site_label_1
_geom_contact_atom_site_label_2
_geom_contact_distance
_geom_contact_publ_flag
_geom_contact_site_symmetry_2
O(1) N(2) 2.664(2) no .
O(2) N(3) 2.659(2) no .
O(3) N(4) 2.666(3) no .
O(4) N(6) 2.665(2) no .
O(5) N(7) 2.688(3) no .
O(6) N(8) 2.655(2) no .
N(1) N(2) 3.456(2) no .
N(1) N(3) 3.340(2) no .
N(1) N(4) 3.507(3) no .
N(1) C(3) 2.975(4) no .
N(1) C(14) 3.081(3) no .
N(1) C(25) 2.984(3) no .
N(2) C(4) 2.810(3) no .
N(3) C(1) 3.362(2) no .
N(3) C(15) 2.804(3) no .
N(4) C(26) 2.811(3) no .
N(5) N(6) 3.429(2) no .
N(5) N(7) 3.486(2) no .
N(5) N(8) 3.319(2) no .
N(5) C(36) 3.007(3) no .
N(5) C(47) 2.965(3) no .
N(5) C(58) 3.098(3) no .
N(6) C(37) 2.812(3) no .
N(7) C(48) 2.817(3) no .
N(8) C(34) 3.372(2) no .
N(8) C(59) 2.807(3) no .
C(1) C(13) 2.956(3) no .
C(2) C(10) 2.758(4) no .
C(2) C(23) 3.054(3) no .
C(3) C(9) 2.733(3) no .
C(5) C(8) 2.814(4) no .
C(6) C(9) 2.813(4) no .
C(7) C(10) 2.801(3) no .
C(7) C(11) 2.824(4) no .
C(12) C(24) 3.061(3) no .
C(13) C(21) 2.757(3) no .
C(14) C(20) 2.745(3) no .
C(16) C(19) 2.818(4) no .
C(17) C(20) 2.800(4) no .
C(18) C(21) 2.806(3) no .
C(18) C(22) 2.823(4) no .
C(24) C(32) 2.758(3) no .
C(25) C(31) 2.730(4) no .
C(27) C(30) 2.802(4) no .
C(28) C(31) 2.804(3) no .
C(29) C(32) 2.801(4) no .
C(29) C(33) 2.811(6) no .
C(34) C(57) 2.995(2) no .
C(35) C(43) 2.757(4) no .
C(35) C(45) 3.107(3) no .
C(36) C(42) 2.740(3) no .
C(38) C(41) 2.825(4) no .
C(39) C(42) 2.806(4) no .
C(40) C(43) 2.799(3) no .
C(40) C(44) 2.822(4) no .
C(46) C(54) 2.761(3) no .
C(46) C(56) 3.070(3) no .
C(47) C(53) 2.731(4) no .
C(49) C(52) 2.807(4) no .
C(50) C(53) 2.820(3) no .
C(51) C(54) 2.779(4) no .
C(51) C(55) 2.794(5) no .
C(57) C(65) 2.756(3) no .
C(58) C(64) 2.743(3) no .
C(60) C(63) 2.819(4) no .
C(61) C(64) 2.805(3) no .
C(62) C(65) 2.807(3) no .
C(62) C(66) 2.823(4) no .
O(1) C(28) 3.524(3) no 2_555
O(1) C(48) 3.418(3) no 2_556
O(2) O(2) 3.401(2) no 2_456
O(2) C(6) 3.518(3) no 2_556
O(2) C(22) 3.496(3) no 2_456
O(3) C(44) 3.116(3) no 1_545
O(3) C(61) 3.596(3) no 1_455
O(4) C(50) 3.489(3) no 2_566
O(4) C(51) 3.479(3) no 2_566
O(5) C(11) 3.124(3) no 1_565
O(5) C(17) 3.434(3) no 1_655
O(5) C(47) 3.563(3) no 2_566
O(6) O(6) 3.304(2) no 2_665
O(6) C(39) 3.564(3) no 2_565
O(6) C(66) 3.421(3) no 2_665
N(2) C(10) 3.571(3) no 2_556
N(2) C(28) 3.579(3) no 2_555
N(2) C(29) 3.553(3) no 2_555
N(3) C(57) 3.507(2) no 1_455
N(3) C(58) 3.309(3) no 1_455
N(3) C(59) 3.500(3) no 1_455
N(4) C(61) 3.530(3) no 1_455
N(6) C(37) 3.555(3) no 2_565
N(6) C(43) 3.510(3) no 2_565
N(6) C(51) 3.480(3) no 2_566
N(7) C(17) 3.529(3) no 1_655
N(8) C(13) 3.514(2) no 1_655
N(8) C(14) 3.377(3) no 1_655
N(8) C(66) 3.572(3) no 2_665
C(6) O(2) 3.518(3) no 2_556
C(7) C(20) 3.574(3) no 2_556
C(7) C(67) 3.561(6) no .
C(9) C(29) 3.485(3) no 2_555
C(10) N(2) 3.571(3) no 2_556
C(11) O(5) 3.124(3) no 1_545
C(12) C(64) 3.581(3) no 1_455
C(12) C(65) 3.424(3) no 1_455
C(13) N(8) 3.514(2) no 1_455
C(13) C(64) 3.450(3) no 1_455
C(14) N(8) 3.377(3) no 1_455
C(17) O(5) 3.434(3) no 1_455
C(17) N(7) 3.529(3) no 1_455
C(18) C(52) 3.584(3) no 1_455
C(18) C(53) 3.483(3) no 1_455
C(20) C(7) 3.574(3) no 2_556
C(20) C(57) 3.445(3) no 1_455
C(20) C(58) 3.492(4) no 1_455
C(21) C(56) 3.432(3) no 1_455
C(22) O(2) 3.496(3) no 2_456
C(28) O(1) 3.524(3) no 2_555
C(28) N(2) 3.579(3) no 2_555
C(29) N(2) 3.553(3) no 2_555
C(29) C(9) 3.485(3) no 2_555
C(31) C(62) 3.542(3) no 1_455
C(33) C(59) 3.518(5) no 2_555
C(35) C(43) 3.558(3) no 2_565
C(36) C(42) 3.586(3) no 2_565
C(37) N(6) 3.555(3) no 2_565
C(37) C(42) 3.532(3) no 2_565
C(39) O(6) 3.564(3) no 2_565
C(41) C(51) 3.570(3) no 2_566
C(42) C(36) 3.586(3) no 2_565
C(42) C(37) 3.532(3) no 2_565
C(42) C(51) 3.581(3) no 2_566
C(43) N(6) 3.510(3) no 2_565
C(43) C(35) 3.558(3) no 2_565
C(43) C(55) 3.476(3) no 2_566
C(44) O(3) 3.116(3) no 1_565
C(46) C(53) 3.503(3) no 2_566
C(47) O(5) 3.563(3) no 2_566
C(48) O(1) 3.418(3) no 2_556
C(50) O(4) 3.489(3) no 2_566
C(51) O(4) 3.479(3) no 2_566
C(51) N(6) 3.480(3) no 2_566
C(51) C(41) 3.570(3) no 2_566
C(51) C(42) 3.581(3) no 2_566
C(52) C(18) 3.584(3) no 1_655
C(53) C(18) 3.483(3) no 1_655
C(53) C(46) 3.503(3) no 2_566
C(55) C(43) 3.476(3) no 2_566
C(56) C(21) 3.432(3) no 1_655
C(57) N(3) 3.507(2) no 1_655
C(57) C(20) 3.445(3) no 1_655
C(58) N(3) 3.309(3) no 1_655
C(58) C(20) 3.492(4) no 1_655
C(59) N(3) 3.500(3) no 1_655
C(59) C(33) 3.518(5) no 2_555
C(61) O(3) 3.596(3) no 1_655
C(61) N(4) 3.530(3) no 1_655
C(62) C(31) 3.542(3) no 1_655
C(64) C(12) 3.581(3) no 1_655
C(64) C(13) 3.450(3) no 1_655
C(65) C(12) 3.424(3) no 1_655
C(66) O(6) 3.421(3) no 2_665
C(66) N(8) 3.572(3) no 2_665
C(67) C(7) 3.561(6) no .
O(1) H(7) 2.6444 no .
O(2) H(18) 2.6463 no .
O(3) H(29) 2.6285 no .
O(4) H(40) 2.6458 no .
O(5) H(51) 2.6266 no .
O(6) H(62) 2.6505 no .
N(1) H(3) 2.8139 no .
N(1) H(14) 3.0245 no .
N(1) H(25) 2.7940 no .
N(2) H(1A) 2.4691 no .
N(2) H(1B) 3.0419 no .
N(2) H(3) 3.2518 no .
N(2) H(23B) 2.9574 no .
N(3) H(1B) 2.6353 no .
N(3) H(12A) 2.4703 no .
N(3) H(12B) 3.1069 no .
N(3) H(14) 3.2535 no .
N(4) H(12B) 3.1288 no .
N(4) H(23A) 2.4579 no .
N(4) H(23B) 2.9928 no .
N(4) H(25) 3.2509 no .
N(5) H(36) 2.8717 no .
N(5) H(47) 2.7841 no .
N(5) H(58) 3.0560 no .
N(6) H(34A) 3.0698 no .
N(6) H(34B) 2.4777 no .
N(6) H(36) 3.2582 no .
N(6) H(45A) 2.9715 no .
N(7) H(45A) 3.0254 no .
N(7) H(45B) 2.4787 no .
N(7) H(47) 3.2548 no .
N(7) H(56A) 3.0676 no .
N(8) H(34A) 2.6244 no .
N(8) H(56A) 3.1211 no .
N(8) H(56B) 2.4808 no .
N(8) H(58) 3.2547 no .
C(1) H(3) 2.6675 no .
C(1) H(12A) 2.5941 no .
C(1) H(12B) 3.2846 no .
C(1) H(23A) 2.7693 no .
C(1) H(23B) 2.4845 no .
C(2) H(4) 3.2620 no .
C(2) H(23B) 2.6548 no .
C(3) H(1A) 3.3284 no .
C(3) H(1B) 2.7814 no .
C(3) H(23B) 3.4422 no .
C(3) H(25) 3.3466 no .
C(4) H(5) 2.6936 no .
C(5) H(4) 2.6991 no .
C(5) H(7) 3.2692 no .
C(7) H(5) 3.2778 no .
C(7) H(11A) 2.7140 no .
C(7) H(11B) 2.8136 no .
C(8) H(6) 3.2712 no .
C(8) H(11A) 2.6271 no .
C(8) H(11B) 2.6313 no .
C(8) H(11C) 3.2014 no .
C(9) H(4) 3.2874 no .
C(9) H(5) 3.3137 no .
C(9) H(7) 3.3011 no .
C(10) H(3) 3.2702 no .
C(10) H(6) 3.2653 no .
C(11) H(7) 2.5266 no .
C(12) H(1A) 2.7898 no .
C(12) H(1B) 2.5043 no .
C(12) H(14) 2.6882 no .
C(12) H(23A) 2.5134 no .
C(12) H(23B) 3.2548 no .
C(13) H(1A) 3.5418 no .
C(13) H(1B) 2.5185 no .
C(13) H(15) 3.2628 no .
C(14) H(1B) 3.3818 no .
C(14) H(3) 3.4085 no .
C(14) H(12A) 3.3342 no .
C(14) H(12B) 2.7229 no .
C(15) H(16) 2.7017 no .
C(16) H(15) 2.6983 no .
C(16) H(18) 3.2694 no .
C(18) H(16) 3.2777 no .
C(18) H(22A) 2.7502 no .
C(18) H(22B) 2.7736 no .
C(19) H(17) 3.2699 no .
C(19) H(22A) 2.6390 no .
C(19) H(22B) 2.6331 no .
C(19) H(22C) 3.2072 no .
C(20) H(1B) 3.5217 no .
C(20) H(15) 3.2834 no .
C(20) H(16) 3.3126 no .
C(20) H(18) 3.2897 no .
C(21) H(14) 3.2738 no .
C(21) H(17) 3.2691 no .
C(22) H(18) 2.5191 no .
C(23) H(1A) 2.5170 no .
C(23) H(1B) 3.2632 no .
C(23) H(12A) 2.6967 no .
C(23) H(12B) 2.5417 no .
C(23) H(25) 2.6840 no .
C(24) H(12A) 3.5599 no .
C(24) H(12B) 2.6846 no .
C(24) H(26) 3.2708 no .
C(25) H(12B) 3.3512 no .
C(25) H(23A) 3.3340 no .
C(25) H(23B) 2.8144 no .
C(26) H(27) 2.6958 no .
C(27) H(26) 2.6984 no .
C(27) H(29) 3.2610 no .
C(29) H(27) 3.2684 no .
C(29) H(33A) 2.8187 no .
C(29) H(33B) 2.6849 no .
C(30) H(28) 3.2589 no .
C(30) H(33A) 2.6212 no .
C(30) H(33B) 2.6220 no .
C(30) H(33C) 3.1975 no .
C(31) H(26) 3.2796 no .
C(31) H(27) 3.3085 no .
C(31) H(29) 3.2910 no .
C(32) H(25) 3.2641 no .
C(32) H(28) 3.2680 no .
C(33) H(29) 2.5156 no .
C(34) H(36) 2.6675 no .
C(34) H(45A) 2.4928 no .
C(34) H(45B) 2.8214 no .
C(34) H(56A) 3.2824 no .
C(34) H(56B) 2.5784 no .
C(35) H(37) 3.2635 no .
C(35) H(45A) 2.7397 no .
C(35) H(47) 3.5636 no .
C(36) H(34A) 2.7517 no .
C(36) H(34B) 3.3304 no .
C(36) H(47) 3.2961 no .
C(37) H(38) 2.6979 no .
C(38) H(37) 2.6956 no .
C(38) H(40) 3.2655 no .
C(40) H(38) 3.2756 no .
C(40) H(44A) 2.8447 no .
C(40) H(44B) 2.6806 no .
C(41) H(39) 3.2704 no .
C(41) H(44A) 2.6157 no .
C(41) H(44B) 2.6124 no .
C(41) H(44C) 3.1900 no .
C(42) H(37) 3.2853 no .
C(42) H(38) 3.3164 no .
C(42) H(40) 3.2940 no .
C(43) H(36) 3.2689 no .
C(43) H(39) 3.2700 no .
C(44) H(40) 2.5319 no .
C(45) H(34A) 3.2656 no .
C(45) H(34B) 2.5217 no .
C(45) H(47) 2.6741 no .
C(45) H(56A) 2.5154 no .
C(45) H(56B) 2.7637 no .
C(46) H(48) 3.2730 no .
C(46) H(56A) 2.6884 no .
C(47) H(45A) 2.8040 no .
C(47) H(45B) 3.3359 no .
C(47) H(56A) 3.4177 no .
C(47) H(58) 3.4663 no .
C(48) H(49) 2.6770 no .
C(49) H(48) 2.6764 no .
C(49) H(51) 3.2554 no .
C(51) H(49) 3.2659 no .
C(51) H(55A) 2.6226 no .
C(51) H(55B) 2.8376 no .
C(52) H(50) 3.2690 no .
C(52) H(55A) 2.6011 no .
C(52) H(55B) 2.6078 no .
C(52) H(55C) 3.1928 no .
C(53) H(48) 3.2823 no .
C(53) H(49) 3.3216 no .
C(53) H(51) 3.2890 no .
C(54) H(47) 3.2641 no .
C(54) H(50) 3.2648 no .
C(55) H(51) 2.5005 no .
C(56) H(34A) 2.4802 no .
C(56) H(34B) 2.8419 no .
C(56) H(45A) 3.2611 no .
C(56) H(45B) 2.5228 no .
C(56) H(58) 2.6855 no .
C(57) H(34A) 2.5773 no .
C(57) H(36) 3.4527 no .
C(57) H(59) 3.2664 no .
C(58) H(34A) 3.5452 no .
C(58) H(36) 3.2947 no .
C(58) H(56A) 2.7051 no .
C(58) H(56B) 3.3323 no .
C(59) H(60) 2.7059 no .
C(60) H(59) 2.7002 no .
C(60) H(62) 3.2632 no .
C(62) H(60) 3.2713 no .
C(62) H(66A) 2.7808 no .
C(62) H(66B) 2.7406 no .
C(63) H(61) 3.2712 no .
C(63) H(66A) 2.6312 no .
C(63) H(66B) 2.6195 no .
C(63) H(66C) 3.1957 no .
C(64) H(34A) 3.5705 no .
C(64) H(59) 3.2849 no .
C(64) H(60) 3.3188 no .
C(64) H(62) 3.2932 no .
C(65) H(58) 3.2695 no .
C(65) H(61) 3.2742 no .
C(66) H(62) 2.5246 no .
H(1A) H(12A) 2.6027 no .
H(1A) H(23A) 2.5297 no .
H(1A) H(23B) 2.5012 no .
H(1B) H(3) 2.7426 no .
H(1B) H(12A) 2.6356 no .
H(1B) H(12B) 3.4602 no .
H(1B) H(23A) 3.5407 no .
H(1B) H(23B) 3.4483 no .
H(3) H(4) 2.3141 no .
H(3) H(14) 3.3156 no .
H(3) H(25) 3.0988 no .
H(4) H(5) 2.5502 no .
H(5) H(6) 2.3070 no .
H(6) H(7) 2.3549 no .
H(7) H(11A) 2.2191 no .
H(7) H(11B) 2.4244 no .
H(7) H(11C) 3.4948 no .
H(12A) H(23A) 2.4292 no .
H(12A) H(23B) 3.4904 no .
H(12B) H(14) 2.6315 no .
H(12B) H(23A) 2.6198 no .
H(12B) H(23B) 3.4969 no .
H(12B) H(25) 3.5782 no .
H(14) H(15) 2.3249 no .
H(14) H(25) 3.3806 no .
H(15) H(16) 2.5572 no .
H(16) H(17) 2.3072 no .
H(17) H(18) 2.3482 no .
H(18) H(22A) 2.2810 no .
H(18) H(22B) 2.3429 no .
H(18) H(22C) 3.4915 no .
H(23B) H(25) 2.8090 no .
H(25) H(26) 2.3210 no .
H(26) H(27) 2.5541 no .
H(27) H(28) 2.3031 no .
H(28) H(29) 2.3486 no .
H(29) H(33A) 2.4644 no .
H(29) H(33B) 2.1646 no .
H(29) H(33C) 3.4788 no .
H(34A) H(36) 2.6956 no .
H(34A) H(45A) 3.4536 no .
H(34A) H(45B) 3.5607 no .
H(34A) H(56A) 3.4444 no .
H(34A) H(56B) 2.5399 no .
H(34B) H(45A) 2.4603 no .
H(34B) H(45B) 2.5980 no .
H(34B) H(56B) 2.6624 no .
H(36) H(37) 2.3165 no .
H(36) H(47) 3.1769 no .
H(36) H(58) 3.3636 no .
H(37) H(38) 2.5514 no .
H(38) H(39) 2.3126 no .
H(39) H(40) 2.3392 no .
H(40) H(44A) 2.4970 no .
H(40) H(44B) 2.1636 no .
H(40) H(44C) 3.4927 no .
H(45A) H(47) 2.7783 no .
H(45A) H(56A) 3.4755 no .
H(45A) H(56B) 3.5360 no .
H(45B) H(56A) 2.5493 no .
H(45B) H(56B) 2.5217 no .
H(47) H(48) 2.3181 no .
H(47) H(58) 3.3137 no .
H(48) H(49) 2.5239 no .
H(49) H(50) 2.3116 no .
H(50) H(51) 2.3461 no .
H(51) H(55A) 2.0733 no .
H(51) H(55B) 2.5301 no .
H(51) H(55C) 3.4494 no .
H(56A) H(58) 2.6017 no .
H(58) H(59) 2.3251 no .
H(59) H(60) 2.5606 no .
H(60) H(61) 2.3053 no .
H(61) H(62) 2.3400 no .
H(62) H(66A) 2.3494 no .
H(62) H(66B) 2.2822 no .
H(62) H(66C) 3.4965 no .
Cl(1) H(22B) 3.1672 no 2_556
Cl(1) H(33B) 3.1894 no 2_555
Cl(1) H(44A) 3.2719 no 1_645
Cl(1) H(59) 3.1183 no .
Cl(1) H(60) 2.8653 no .
Cl(2) H(15) 3.0440 no 1_645
Cl(2) H(16) 3.2733 no 1_645
Cl(2) H(40) 3.5885 no 1_645
Cl(2) H(55A) 3.0971 no 2_656
Cl(2) H(66A) 3.0792 no 2_655
O(1) H(28) 2.6800 no 2_555
O(1) H(29) 3.4991 no 2_555
O(1) H(48) 2.7145 no 2_556
O(1) H(49) 3.3062 no 2_556
O(2) H(5) 3.5626 no 1_455
O(2) H(6) 3.4814 no 1_455
O(2) H(6) 2.6093 no 2_556
O(2) H(22C) 2.8086 no 2_456
O(2) H(58) 3.3824 no 1_455
O(3) H(25) 3.5103 no 2_555
O(3) H(44B) 2.8552 no 1_545
O(3) H(44C) 2.6354 no 1_545
O(3) H(61) 2.7825 no 1_455
O(4) H(26) 3.0205 no 2_565
O(4) H(33C) 3.2763 no 1_565
O(4) H(50) 2.8535 no 2_566
O(4) H(51) 2.8295 no 2_566
O(5) H(11A) 2.8536 no 1_565
O(5) H(11C) 2.5242 no 1_565
O(5) H(17) 2.6555 no 1_655
O(5) H(18) 3.4356 no 1_655
O(5) H(47) 3.4289 no 2_566
O(6) H(14) 3.5565 no 1_655
O(6) H(39) 3.3873 no 1_655
O(6) H(39) 2.6876 no 2_565
O(6) H(66C) 2.7359 no 2_665
N(2) H(28) 3.1859 no 2_555
N(2) H(29) 3.1263 no 2_555
N(2) H(48) 3.1753 no 2_556
N(2) H(49) 2.8366 no 2_556
N(3) H(6) 3.1894 no 2_556
N(3) H(7) 3.5085 no 2_556
N(3) H(22C) 2.7378 no 2_456
N(3) H(58) 3.5605 no 1_455
N(4) H(44C) 2.7671 no 1_545
N(4) H(61) 3.3000 no 1_455
N(4) H(62) 3.4753 no 1_455
N(6) H(26) 2.9790 no 2_565
N(6) H(27) 3.2036 no 2_565
N(6) H(50) 3.5666 no 2_566
N(6) H(51) 2.9944 no 2_566
N(6) H(55B) 3.4606 no 2_566
N(7) H(11C) 2.6479 no 1_565
N(7) H(17) 3.3393 no 1_655
N(7) H(18) 3.4675 no 1_655
N(8) H(39) 3.2952 no 2_565
N(8) H(66C) 2.6446 no 2_665
C(1) H(22A) 3.5862 no 2_456
C(1) H(22C) 3.3648 no 2_456
C(1) H(49) 3.1796 no 2_556
C(2) H(49) 3.4352 no 2_556
C(3) H(33A) 3.3445 no 2_555
C(4) H(33A) 2.9878 no 2_555
C(4) H(47) 3.3322 no .
C(4) H(48) 2.9694 no .
C(5) H(1B) 3.2074 no 2_556
C(5) H(22C) 3.5977 no 1_655
C(5) H(33B) 3.4270 no 2_555
C(5) H(58) 3.3406 no .
C(5) H(59) 3.4933 no .
C(6) H(1B) 2.8216 no 2_556
C(6) H(22C) 3.2475 no 1_655
C(6) H(67B) 3.4103 no .
C(7) H(1B) 3.0726 no 2_556
C(7) H(29) 3.5087 no 2_555
C(7) H(67A) 3.5422 no .
C(7) H(67B) 2.8232 no .
C(8) H(28) 3.1953 no 2_555
C(8) H(29) 2.9898 no 2_555
C(8) H(67B) 3.5570 no .
C(9) H(28) 3.4241 no 2_555
C(9) H(29) 2.7561 no 2_555
C(10) H(29) 3.1147 no 2_555
C(10) H(33A) 3.2493 no 2_555
C(10) H(33B) 3.4484 no 2_555
C(10) H(48) 3.5378 no .
C(11) H(17) 3.3367 no 1_645
C(11) H(28) 3.2161 no 2_555
C(11) H(45B) 3.5236 no 1_545
C(11) H(48) 3.4733 no 2_556
C(11) H(55C) 3.2448 no 1_545
C(11) H(67B) 3.4742 no .
C(12) H(22C) 3.4908 no 2_456
C(13) H(22C) 3.5419 no 2_456
C(14) H(38) 3.5936 no .
C(14) H(55C) 3.3815 no 2_566
C(15) H(55A) 3.5941 no 2_566
C(15) H(55C) 2.9347 no 2_566
C(15) H(56B) 3.4916 no 1_455
C(16) H(7) 3.4204 no 2_556
C(16) H(11A) 3.4984 no 2_556
C(16) H(16) 3.5362 no 2_466
C(16) H(56A) 2.9813 no 1_455
C(16) H(56B) 3.4752 no 1_455
C(17) H(7) 3.5711 no 2_556
C(17) H(16) 3.4082 no 2_466
C(17) H(56A) 3.1002 no 1_455
C(17) H(67B) 3.3094 no 2_556
C(18) H(7) 3.4496 no 2_556
C(18) H(56A) 3.1891 no 1_455
C(18) H(67B) 3.1503 no 2_556
C(19) H(6) 2.9130 no 2_556
C(19) H(7) 3.1453 no 2_556
C(19) H(56A) 3.1578 no 1_455
C(19) H(58) 3.4621 no 1_455
C(20) H(6) 3.2044 no 2_556
C(20) H(7) 2.9533 no 2_556
C(20) H(56A) 3.0230 no 1_455
C(20) H(58) 3.5322 no 1_455
C(21) H(7) 3.1123 no 2_556
C(21) H(11A) 3.4634 no 2_556
C(21) H(56A) 2.9220 no 1_455
C(21) H(56B) 3.3383 no 1_455
C(22) H(1A) 3.3196 no 2_456
C(22) H(1B) 3.5941 no 2_456
C(22) H(5) 3.4976 no 1_455
C(22) H(6) 3.3456 no 1_455
C(22) H(6) 3.2351 no 2_556
C(22) H(12A) 3.2515 no 2_456
C(23) H(49) 3.4091 no 2_556
C(23) H(50) 3.3672 no 2_556
C(25) H(33A) 3.3867 no 2_555
C(25) H(37) 3.0641 no .
C(25) H(38) 3.4321 no .
C(26) H(37) 3.1383 no .
C(26) H(38) 3.2821 no .
C(26) H(66B) 3.4391 no 1_455
C(27) H(23B) 3.1050 no 2_555
C(27) H(34B) 2.9586 no 2_565
C(27) H(45B) 3.5917 no 2_565
C(27) H(49) 3.4995 no 1_554
C(27) H(50) 3.0934 no 1_554
C(27) H(66B) 3.4248 no 1_455
C(28) H(23B) 2.7914 no 2_555
C(28) H(49) 3.1228 no 1_554
C(28) H(67A) 3.2520 no 2_555
C(29) H(23B) 2.8625 no 2_555
C(29) H(62) 3.5413 no 1_455
C(29) H(67A) 2.9674 no 2_555
C(30) H(23B) 3.2532 no 2_555
C(30) H(61) 3.2021 no 1_455
C(30) H(62) 3.1601 no 1_455
C(31) H(23B) 3.5878 no 2_555
C(31) H(61) 3.4669 no 1_455
C(31) H(62) 3.0388 no 1_455
C(32) H(23B) 3.4991 no 2_555
C(32) H(34B) 3.5956 no 2_565
C(32) H(62) 3.3895 no 1_455
C(32) H(66B) 3.2756 no 1_455
C(33) H(25) 3.5054 no 2_555
C(33) H(36) 3.4205 no 2_555
C(33) H(44B) 3.0722 no 1_545
C(33) H(44C) 3.5019 no 1_545
C(33) H(59) 3.1126 no 2_555
C(34) H(27) 3.2062 no 2_565
C(34) H(66B) 3.4386 no 2_665
C(34) H(66C) 3.2906 no 2_665
C(35) H(55B) 3.4596 no 2_566
C(36) H(33C) 3.5193 no 2_555
C(36) H(55B) 3.2510 no 2_566
C(37) H(25) 3.3493 no .
C(37) H(26) 3.2388 no .
C(37) H(55B) 3.0033 no 2_566
C(38) H(14) 3.3354 no .
C(38) H(26) 3.5292 no .
C(38) H(34A) 3.0983 no 2_565
C(38) H(55A) 3.2699 no 2_566
C(38) H(55B) 3.5348 no 2_566
C(39) H(34A) 2.8830 no 2_565
C(39) H(55A) 3.3845 no 2_566
C(39) H(66C) 3.2988 no 1_455
C(40) H(34A) 3.4378 no 2_565
C(40) H(51) 3.3842 no 2_566
C(40) H(55A) 3.4554 no 2_566
C(41) H(36) 3.5933 no 2_565
C(41) H(51) 2.6987 no 2_566
C(41) H(55A) 3.4293 no 2_566
C(42) H(51) 2.8016 no 2_566
C(42) H(55A) 3.2842 no 2_566
C(42) H(55B) 3.1635 no 2_566
C(43) H(51) 3.5844 no 2_566
C(43) H(55A) 3.1977 no 2_566
C(43) H(55B) 2.9330 no 2_566
C(44) H(33C) 3.1031 no 1_565
C(44) H(50) 3.1159 no 2_566
C(44) H(51) 3.3884 no 2_566
C(44) H(61) 3.3178 no 1_465
C(45) H(27) 3.3452 no 2_565
C(46) H(11C) 3.5614 no 1_565
C(47) H(4) 2.9717 no .
C(47) H(55B) 3.2698 no 2_566
C(48) H(4) 2.9978 no .
C(48) H(5) 3.5149 no .
C(48) H(11C) 3.4378 no 2_556
C(48) H(22A) 3.5682 no 1_655
C(49) H(1A) 2.9410 no 2_556
C(49) H(22A) 3.2371 no 1_655
C(49) H(23A) 3.4991 no 2_556
C(49) H(27) 3.4113 no 1_556
C(49) H(28) 3.1972 no 1_556
C(49) H(45A) 3.1804 no 2_566
C(50) H(23A) 3.2476 no 2_556
C(50) H(27) 3.0030 no 1_556
C(50) H(44A) 3.4752 no 2_566
C(50) H(45A) 2.8792 no 2_566
C(51) H(18) 3.3063 no 1_655
C(51) H(44A) 3.4599 no 2_566
C(51) H(45A) 2.8131 no 2_566
C(52) H(11C) 3.4877 no 1_565
C(52) H(17) 3.1952 no 1_655
C(52) H(18) 2.9484 no 1_655
C(52) H(45A) 3.0728 no 2_566
C(53) H(11C) 3.5072 no 1_565
C(53) H(17) 3.5260 no 1_655
C(53) H(18) 2.9946 no 1_655
C(53) H(45A) 3.4260 no 2_566
C(54) H(18) 3.4487 no 1_655
C(54) H(22A) 3.2093 no 1_655
C(54) H(45A) 3.4450 no 2_566
C(55) H(11A) 3.1175 no 1_565
C(55) H(11C) 3.4179 no 1_565
C(55) H(15) 3.1259 no 2_566
C(55) H(17) 3.5262 no 1_655
C(55) H(47) 3.3595 no 2_566
C(56) H(66C) 3.4414 no 2_665
C(57) H(66C) 3.4618 no 2_665
C(58) H(5) 3.2911 no .
C(58) H(33C) 3.5764 no 2_555
C(59) H(12A) 3.5167 no 1_655
C(59) H(33B) 3.1173 no 2_555
C(59) H(33C) 3.0181 no 2_555
C(60) H(12A) 3.3674 no 1_655
C(60) H(12B) 3.0162 no 1_655
C(60) H(40) 3.5960 no 2_565
C(60) H(44B) 3.3971 no 2_565
C(61) H(12B) 3.0746 no 1_655
C(61) H(40) 3.5584 no 2_565
C(61) H(44C) 3.4300 no 1_645
C(62) H(12B) 3.0934 no 1_655
C(62) H(40) 3.3191 no 2_565
C(63) H(12B) 3.0531 no 1_655
C(63) H(39) 3.0671 no 2_565
C(63) H(40) 3.0909 no 2_565
C(64) H(12B) 2.9778 no 1_655
C(64) H(39) 3.3589 no 2_565
C(64) H(40) 3.1272 no 2_565
C(64) H(66C) 3.5526 no 2_665
C(65) H(12A) 3.2873 no 1_655
C(65) H(12B) 2.9511 no 1_655
C(65) H(33C) 3.4421 no 2_555
C(65) H(40) 3.3935 no 2_565
C(66) H(34A) 3.3078 no 2_665
C(66) H(34B) 3.3601 no 2_665
C(66) H(38) 3.5554 no 1_655
C(66) H(39) 3.2626 no 1_655
C(66) H(39) 3.2982 no 2_565
C(66) H(56B) 3.2081 no 2_665
C(67) H(7) 3.3081 no .
C(67) H(11B) 3.1824 no .
C(67) H(29) 3.5426 no 2_555
H(1A) C(22) 3.3196 no 2_456
H(1A) C(49) 2.9410 no 2_556
H(1A) H(22A) 2.8293 no 2_456
H(1A) H(22C) 3.0040 no 2_456
H(1A) H(48) 3.5368 no 2_556
H(1A) H(49) 2.3387 no 2_556
H(1A) H(50) 3.5926 no 2_556
H(1B) C(5) 3.2074 no 2_556
H(1B) C(6) 2.8216 no 2_556
H(1B) C(7) 3.0726 no 2_556
H(1B) C(22) 3.5941 no 2_456
H(1B) H(5) 3.5803 no 2_556
H(1B) H(6) 2.9817 no 2_556
H(1B) H(7) 3.3775 no 2_556
H(1B) H(22A) 3.4574 no 2_456
H(1B) H(22C) 2.8727 no 2_456
H(3) H(55B) 3.5790 no 2_566
H(3) H(55C) 3.0242 no 2_566
H(4) C(47) 2.9717 no .
H(4) C(48) 2.9978 no .
H(4) H(33A) 3.1314 no 2_555
H(4) H(36) 3.5610 no .
H(4) H(47) 2.3936 no .
H(4) H(48) 2.4539 no .
H(5) O(2) 3.5626 no 1_655
H(5) C(22) 3.4976 no 1_655
H(5) C(48) 3.5149 no .
H(5) C(58) 3.2911 no .
H(5) H(1B) 3.5803 no 2_556
H(5) H(22A) 3.1243 no 1_655
H(5) H(22C) 3.3195 no 1_655
H(5) H(48) 3.2247 no .
H(5) H(58) 2.4968 no .
H(5) H(59) 3.1570 no .
H(6) O(2) 3.4814 no 1_655
H(6) O(2) 2.6093 no 2_556
H(6) N(3) 3.1894 no 2_556
H(6) C(19) 2.9130 no 2_556
H(6) C(20) 3.2044 no 2_556
H(6) C(22) 3.3456 no 1_655
H(6) C(22) 3.2351 no 2_556
H(6) H(1B) 2.9817 no 2_556
H(6) H(22A) 3.5703 no 1_655
H(6) H(22B) 2.9805 no 2_556
H(6) H(22C) 2.6339 no 1_655
H(6) H(22C) 3.5053 no 2_556
H(6) H(59) 3.5992 no .
H(6) H(67B) 3.4547 no .
H(7) N(3) 3.5085 no 2_556
H(7) C(16) 3.4204 no 2_556
H(7) C(17) 3.5711 no 2_556
H(7) C(18) 3.4496 no 2_556
H(7) C(19) 3.1453 no 2_556
H(7) C(20) 2.9533 no 2_556
H(7) C(21) 3.1123 no 2_556
H(7) C(67) 3.3081 no .
H(7) H(1B) 3.3775 no 2_556
H(7) H(67A) 3.4538 no .
H(7) H(67B) 2.4134 no .
H(11A) O(5) 2.8536 no 1_545
H(11A) C(16) 3.4984 no 2_556
H(11A) C(21) 3.4634 no 2_556
H(11A) C(55) 3.1175 no 1_545
H(11A) H(16) 3.5144 no 2_556
H(11A) H(17) 3.1144 no 1_645
H(11A) H(55C) 2.4992 no 1_545
H(11B) C(67) 3.1824 no .
H(11B) H(16) 3.1988 no 1_645
H(11B) H(17) 3.3459 no 1_645
H(11B) H(28) 3.0029 no 2_555
H(11B) H(45B) 3.3835 no 1_545
H(11B) H(67A) 2.8730 no .
H(11B) H(67B) 2.6578 no .
H(11C) O(5) 2.5242 no 1_545
H(11C) N(7) 2.6479 no 1_545
H(11C) C(46) 3.5614 no 1_545
H(11C) C(48) 3.4378 no 2_556
H(11C) C(52) 3.4877 no 1_545
H(11C) C(53) 3.5072 no 1_545
H(11C) C(55) 3.4179 no 1_545
H(11C) H(17) 2.9991 no 1_645
H(11C) H(28) 3.3524 no 2_555
H(11C) H(45B) 2.8886 no 1_545
H(11C) H(48) 3.2140 no 2_556
H(11C) H(55C) 3.2197 no 1_545
H(12A) C(22) 3.2515 no 2_456
H(12A) C(59) 3.5167 no 1_455
H(12A) C(60) 3.3674 no 1_455
H(12A) C(65) 3.2873 no 1_455
H(12A) H(22A) 3.4484 no 2_456
H(12A) H(22B) 3.0212 no 2_456
H(12A) H(22C) 2.7842 no 2_456
H(12A) H(60) 3.5317 no 1_455
H(12B) C(60) 3.0162 no 1_455
H(12B) C(61) 3.0746 no 1_455
H(12B) C(62) 3.0934 no 1_455
H(12B) C(63) 3.0531 no 1_455
H(12B) C(64) 2.9778 no 1_455
H(12B) C(65) 2.9511 no 1_455
H(12B) H(60) 3.5573 no 1_455
H(14) O(6) 3.5565 no 1_455
H(14) C(38) 3.3354 no .
H(14) H(38) 2.6916 no .
H(14) H(55C) 3.3612 no 2_566
H(15) Cl(2) 3.0440 no 1_465
H(15) C(55) 3.1259 no 2_566
H(15) H(55A) 2.8318 no 2_566
H(15) H(55C) 2.5508 no 2_566
H(15) H(56B) 3.5907 no 1_455
H(16) Cl(2) 3.2733 no 1_465
H(16) C(16) 3.5362 no 2_466
H(16) C(17) 3.4082 no 2_466
H(16) H(11A) 3.5144 no 2_556
H(16) H(11B) 3.1988 no 1_465
H(16) H(16) 3.1602 no 2_466
H(16) H(17) 2.9101 no 2_466
H(16) H(56A) 3.4871 no 1_455
H(17) O(5) 2.6555 no 1_455
H(17) N(7) 3.3393 no 1_455
H(17) C(11) 3.3367 no 1_465
H(17) C(52) 3.1952 no 1_455
H(17) C(53) 3.5260 no 1_455
H(17) C(55) 3.5262 no 1_455
H(17) H(11A) 3.1144 no 1_465
H(17) H(11B) 3.3459 no 1_465
H(17) H(11C) 2.9991 no 1_465
H(17) H(16) 2.9101 no 2_466
H(17) H(55A) 3.5677 no 1_455
H(17) H(67B) 3.4585 no 2_556
H(18) O(5) 3.4356 no 1_455
H(18) N(7) 3.4675 no 1_455
H(18) C(51) 3.3063 no 1_455
H(18) C(52) 2.9484 no 1_455
H(18) C(53) 2.9946 no 1_455
H(18) C(54) 3.4487 no 1_455
H(18) H(67B) 3.2065 no 2_556
H(22A) C(1) 3.5862 no 2_456
H(22A) C(48) 3.5682 no 1_455
H(22A) C(49) 3.2371 no 1_455
H(22A) C(54) 3.2093 no 1_455
H(22A) H(1A) 2.8293 no 2_456
H(22A) H(1B) 3.4574 no 2_456
H(22A) H(5) 3.1243 no 1_455
H(22A) H(6) 3.5703 no 1_455
H(22A) H(12A) 3.4484 no 2_456
H(22A) H(49) 3.4551 no 1_455
H(22B) Cl(1) 3.1672 no 2_556
H(22B) H(6) 2.9805 no 2_556
H(22B) H(12A) 3.0212 no 2_456
H(22C) O(2) 2.8086 no 2_456
H(22C) N(3) 2.7378 no 2_456
H(22C) C(1) 3.3648 no 2_456
H(22C) C(5) 3.5977 no 1_455
H(22C) C(6) 3.2475 no 1_455
H(22C) C(12) 3.4908 no 2_456
H(22C) C(13) 3.5419 no 2_456
H(22C) H(1A) 3.0040 no 2_456
H(22C) H(1B) 2.8727 no 2_456
H(22C) H(5) 3.3195 no 1_455
H(22C) H(6) 2.6339 no 1_455
H(22C) H(6) 3.5053 no 2_556
H(22C) H(12A) 2.7842 no 2_456
H(22C) H(22C) 3.4864 no 2_456
H(23A) C(49) 3.4991 no 2_556
H(23A) C(50) 3.2476 no 2_556
H(23A) H(44C) 2.8339 no 1_545
H(23A) H(49) 3.1019 no 2_556
H(23A) H(50) 2.5722 no 2_556
H(23B) C(27) 3.1050 no 2_555
H(23B) C(28) 2.7914 no 2_555
H(23B) C(29) 2.8625 no 2_555
H(23B) C(30) 3.2532 no 2_555
H(23B) C(31) 3.5878 no 2_555
H(23B) C(32) 3.4991 no 2_555
H(23B) H(27) 3.5691 no 2_555
H(23B) H(28) 3.1275 no 2_555
H(23B) H(29) 3.2175 no 2_555
H(23B) H(49) 2.9244 no 2_556
H(23B) H(50) 3.2854 no 2_556
H(25) O(3) 3.5103 no 2_555
H(25) C(33) 3.5054 no 2_555
H(25) C(37) 3.3493 no .
H(25) H(33A) 2.7756 no 2_555
H(25) H(37) 2.4175 no .
H(25) H(38) 3.2102 no .
H(26) O(4) 3.0205 no 2_565
H(26) N(6) 2.9790 no 2_565
H(26) C(37) 3.2388 no .
H(26) C(38) 3.5292 no .
H(26) H(34B) 3.1228 no 2_565
H(26) H(37) 2.5745 no .
H(26) H(38) 2.9464 no .
H(26) H(66B) 3.5963 no 1_455
H(27) N(6) 3.2036 no 2_565
H(27) C(34) 3.2062 no 2_565
H(27) C(45) 3.3452 no 2_565
H(27) C(49) 3.4113 no 1_554
H(27) C(50) 3.0030 no 1_554
H(27) H(23B) 3.5691 no 2_555
H(27) H(34B) 2.3012 no 2_565
H(27) H(45A) 2.8941 no 2_565
H(27) H(45B) 3.0160 no 2_565
H(27) H(49) 3.2990 no 1_554
H(27) H(50) 2.5618 no 1_554
H(27) H(66B) 3.5648 no 1_455
H(28) O(1) 2.6800 no 2_555
H(28) N(2) 3.1859 no 2_555
H(28) C(8) 3.1953 no 2_555
H(28) C(9) 3.4241 no 2_555
H(28) C(11) 3.2161 no 2_555
H(28) C(49) 3.1972 no 1_554
H(28) H(11B) 3.0029 no 2_555
H(28) H(11C) 3.3524 no 2_555
H(28) H(23B) 3.1275 no 2_555
H(28) H(45B) 3.0507 no 2_565
H(28) H(49) 2.6033 no 1_554
H(28) H(67A) 3.2552 no 2_555
H(29) O(1) 3.4991 no 2_555
H(29) N(2) 3.1263 no 2_555
H(29) C(7) 3.5087 no 2_555
H(29) C(8) 2.9898 no 2_555
H(29) C(9) 2.7561 no 2_555
H(29) C(10) 3.1147 no 2_555
H(29) C(67) 3.5426 no 2_555
H(29) H(23B) 3.2175 no 2_555
H(29) H(67A) 2.7864 no 2_555
H(33A) C(3) 3.3445 no 2_555
H(33A) C(4) 2.9878 no 2_555
H(33A) C(10) 3.2493 no 2_555
H(33A) C(25) 3.3867 no 2_555
H(33A) H(4) 3.1314 no 2_555
H(33A) H(25) 2.7756 no 2_555
H(33A) H(36) 3.2185 no 2_555
H(33A) H(37) 3.0838 no 2_555
H(33B) Cl(1) 3.1894 no 2_555
H(33B) C(5) 3.4270 no 2_555
H(33B) C(10) 3.4484 no 2_555
H(33B) C(59) 3.1173 no 2_555
H(33B) H(44B) 3.5822 no 1_545
H(33B) H(59) 2.4939 no 2_555
H(33B) H(60) 3.5053 no 2_555
H(33B) H(61) 3.5625 no 1_455
H(33C) O(4) 3.2763 no 1_545
H(33C) C(36) 3.5193 no 2_555
H(33C) C(44) 3.1031 no 1_545
H(33C) C(58) 3.5764 no 2_555
H(33C) C(59) 3.0181 no 2_555
H(33C) C(65) 3.4421 no 2_555
H(33C) H(36) 2.7465 no 2_555
H(33C) H(37) 3.3972 no 2_555
H(33C) H(44B) 2.4514 no 1_545
H(33C) H(44C) 3.2458 no 1_545
H(33C) H(59) 2.8729 no 2_555
H(34A) C(38) 3.0983 no 2_565
H(34A) C(39) 2.8830 no 2_565
H(34A) C(40) 3.4378 no 2_565
H(34A) C(66) 3.3078 no 2_665
H(34A) H(38) 3.2757 no 2_565
H(34A) H(39) 2.9276 no 2_565
H(34A) H(66B) 3.1354 no 2_665
H(34A) H(66C) 2.6340 no 2_665
H(34B) C(27) 2.9586 no 2_565
H(34B) C(32) 3.5956 no 2_565
H(34B) C(66) 3.3601 no 2_665
H(34B) H(26) 3.1228 no 2_565
H(34B) H(27) 2.3012 no 2_565
H(34B) H(38) 3.5457 no 2_565
H(34B) H(66B) 2.8227 no 2_665
H(34B) H(66C) 3.1142 no 2_665
H(36) C(33) 3.4205 no 2_555
H(36) C(41) 3.5933 no 2_565
H(36) H(4) 3.5610 no .
H(36) H(33A) 3.2185 no 2_555
H(36) H(33C) 2.7465 no 2_555
H(37) C(25) 3.0641 no .
H(37) C(26) 3.1383 no .
H(37) H(25) 2.4175 no .
H(37) H(26) 2.5745 no .
H(37) H(33A) 3.0838 no 2_555
H(37) H(33C) 3.3972 no 2_555
H(37) H(55B) 3.4280 no 2_566
H(38) C(14) 3.5936 no .
H(38) C(25) 3.4321 no .
H(38) C(26) 3.2821 no .
H(38) C(66) 3.5554 no 1_455
H(38) H(14) 2.6916 no .
H(38) H(25) 3.2102 no .
H(38) H(26) 2.9464 no .
H(38) H(34A) 3.2757 no 2_565
H(38) H(34B) 3.5457 no 2_565
H(38) H(66B) 3.0672 no 1_455
H(38) H(66C) 3.4055 no 1_455
H(39) O(6) 3.3873 no 1_455
H(39) O(6) 2.6876 no 2_565
H(39) N(8) 3.2952 no 2_565
H(39) C(63) 3.0671 no 2_565
H(39) C(64) 3.3589 no 2_565
H(39) C(66) 3.2626 no 1_455
H(39) C(66) 3.2982 no 2_565
H(39) H(34A) 2.9276 no 2_565
H(39) H(66A) 3.0592 no 2_565
H(39) H(66B) 3.4191 no 1_455
H(39) H(66C) 2.6080 no 1_455
H(39) H(66C) 3.5209 no 2_565
H(40) Cl(2) 3.5885 no 1_465
H(40) C(60) 3.5960 no 2_565
H(40) C(61) 3.5584 no 2_565
H(40) C(62) 3.3191 no 2_565
H(40) C(63) 3.0909 no 2_565
H(40) C(64) 3.1272 no 2_565
H(40) C(65) 3.3935 no 2_565
H(44A) Cl(1) 3.2719 no 1_465
H(44A) C(50) 3.4752 no 2_566
H(44A) C(51) 3.4599 no 2_566
H(44A) H(50) 2.9764 no 2_566
H(44A) H(51) 2.9469 no 2_566
H(44A) H(60) 3.3025 no 1_465
H(44B) O(3) 2.8552 no 1_565
H(44B) C(33) 3.0722 no 1_565
H(44B) C(60) 3.3971 no 2_565
H(44B) H(33B) 3.5822 no 1_565
H(44B) H(33C) 2.4514 no 1_565
H(44B) H(60) 3.5424 no 1_465
H(44B) H(60) 3.4895 no 2_565
H(44B) H(61) 2.9949 no 1_465
H(44C) O(3) 2.6354 no 1_565
H(44C) N(4) 2.7671 no 1_565
H(44C) C(33) 3.5019 no 1_565
H(44C) C(61) 3.4300 no 1_465
H(44C) H(23A) 2.8339 no 1_565
H(44C) H(33C) 3.2458 no 1_565
H(44C) H(50) 2.9778 no 2_566
H(44C) H(60) 3.4755 no 1_465
H(44C) H(61) 2.8546 no 1_465
H(45A) C(49) 3.1804 no 2_566
H(45A) C(50) 2.8792 no 2_566
H(45A) C(51) 2.8131 no 2_566
H(45A) C(52) 3.0728 no 2_566
H(45A) C(53) 3.4260 no 2_566
H(45A) C(54) 3.4450 no 2_566
H(45A) H(27) 2.8941 no 2_565
H(45A) H(50) 3.2894 no 2_566
H(45A) H(51) 3.1881 no 2_566
H(45A) H(55B) 3.3694 no 2_566
H(45B) C(11) 3.5236 no 1_565
H(45B) C(27) 3.5917 no 2_565
H(45B) H(11B) 3.3835 no 1_565
H(45B) H(11C) 2.8886 no 1_565
H(45B) H(27) 3.0160 no 2_565
H(45B) H(28) 3.0507 no 2_565
H(47) O(5) 3.4289 no 2_566
H(47) C(4) 3.3322 no .
H(47) C(55) 3.3595 no 2_566
H(47) H(4) 2.3936 no .
H(47) H(55B) 2.6324 no 2_566
H(48) O(1) 2.7145 no 2_556
H(48) N(2) 3.1753 no 2_556
H(48) C(4) 2.9694 no .
H(48) C(10) 3.5378 no .
H(48) C(11) 3.4733 no 2_556
H(48) H(1A) 3.5368 no 2_556
H(48) H(4) 2.4539 no .
H(48) H(5) 3.2247 no .
H(48) H(11C) 3.2140 no 2_556
H(49) O(1) 3.3062 no 2_556
H(49) N(2) 2.8366 no 2_556
H(49) C(1) 3.1796 no 2_556
H(49) C(2) 3.4352 no 2_556
H(49) C(23) 3.4091 no 2_556
H(49) C(27) 3.4995 no 1_556
H(49) C(28) 3.1228 no 1_556
H(49) H(1A) 2.3387 no 2_556
H(49) H(22A) 3.4551 no 1_655
H(49) H(23A) 3.1019 no 2_556
H(49) H(23B) 2.9244 no 2_556
H(49) H(27) 3.2990 no 1_556
H(49) H(28) 2.6033 no 1_556
H(50) O(4) 2.8535 no 2_566
H(50) N(6) 3.5666 no 2_566
H(50) C(23) 3.3672 no 2_556
H(50) C(27) 3.0934 no 1_556
H(50) C(44) 3.1159 no 2_566
H(50) H(1A) 3.5926 no 2_556
H(50) H(23A) 2.5722 no 2_556
H(50) H(23B) 3.2854 no 2_556
H(50) H(27) 2.5618 no 1_556
H(50) H(44A) 2.9764 no 2_566
H(50) H(44C) 2.9778 no 2_566
H(50) H(45A) 3.2894 no 2_566
H(51) O(4) 2.8295 no 2_566
H(51) N(6) 2.9944 no 2_566
H(51) C(40) 3.3842 no 2_566
H(51) C(41) 2.6987 no 2_566
H(51) C(42) 2.8016 no 2_566
H(51) C(43) 3.5844 no 2_566
H(51) C(44) 3.3884 no 2_566
H(51) H(44A) 2.9469 no 2_566
H(51) H(45A) 3.1881 no 2_566
H(55A) Cl(2) 3.0971 no 2_656
H(55A) C(15) 3.5941 no 2_566
H(55A) C(38) 3.2699 no 2_566
H(55A) C(39) 3.3845 no 2_566
H(55A) C(40) 3.4554 no 2_566
H(55A) C(41) 3.4293 no 2_566
H(55A) C(42) 3.2842 no 2_566
H(55A) C(43) 3.1977 no 2_566
H(55A) H(15) 2.8318 no 2_566
H(55A) H(17) 3.5677 no 1_655
H(55B) N(6) 3.4606 no 2_566
H(55B) C(35) 3.4596 no 2_566
H(55B) C(36) 3.2510 no 2_566
H(55B) C(37) 3.0033 no 2_566
H(55B) C(38) 3.5348 no 2_566
H(55B) C(42) 3.1635 no 2_566
H(55B) C(43) 2.9330 no 2_566
H(55B) C(47) 3.2698 no 2_566
H(55B) H(3) 3.5790 no 2_566
H(55B) H(37) 3.4280 no 2_566
H(55B) H(45A) 3.3694 no 2_566
H(55B) H(47) 2.6324 no 2_566
H(55C) C(11) 3.2448 no 1_565
H(55C) C(14) 3.3815 no 2_566
H(55C) C(15) 2.9347 no 2_566
H(55C) H(3) 3.0242 no 2_566
H(55C) H(11A) 2.4992 no 1_565
H(55C) H(11C) 3.2197 no 1_565
H(55C) H(14) 3.3612 no 2_566
H(55C) H(15) 2.5508 no 2_566
H(56A) C(16) 2.9813 no 1_655
H(56A) C(17) 3.1002 no 1_655
H(56A) C(18) 3.1891 no 1_655
H(56A) C(19) 3.1578 no 1_655
H(56A) C(20) 3.0230 no 1_655
H(56A) C(21) 2.9220 no 1_655
H(56A) H(16) 3.4871 no 1_655
H(56B) C(15) 3.4916 no 1_655
H(56B) C(16) 3.4752 no 1_655
H(56B) C(21) 3.3383 no 1_655
H(56B) C(66) 3.2081 no 2_665
H(56B) H(15) 3.5907 no 1_655
H(56B) H(66A) 2.9625 no 2_665
H(56B) H(66B) 3.4052 no 2_665
H(56B) H(66C) 2.7602 no 2_665
H(58) O(2) 3.3824 no 1_655
H(58) N(3) 3.5605 no 1_655
H(58) C(5) 3.3406 no .
H(58) C(19) 3.4621 no 1_655
H(58) C(20) 3.5322 no 1_655
H(58) H(5) 2.4968 no .
H(59) Cl(1) 3.1183 no .
H(59) C(5) 3.4933 no .
H(59) C(33) 3.1126 no 2_555
H(59) H(5) 3.1570 no .
H(59) H(6) 3.5992 no .
H(59) H(33B) 2.4939 no 2_555
H(59) H(33C) 2.8729 no 2_555
H(60) Cl(1) 2.8653 no .
H(60) H(12A) 3.5317 no 1_655
H(60) H(12B) 3.5573 no 1_655
H(60) H(33B) 3.5053 no 2_555
H(60) H(44A) 3.3025 no 1_645
H(60) H(44B) 3.5424 no 1_645
H(60) H(44B) 3.4895 no 2_565
H(60) H(44C) 3.4755 no 1_645
H(60) H(61) 3.1619 no 2_655
H(61) O(3) 2.7825 no 1_655
H(61) N(4) 3.3000 no 1_655
H(61) C(30) 3.2021 no 1_655
H(61) C(31) 3.4669 no 1_655
H(61) C(44) 3.3178 no 1_645
H(61) H(33B) 3.5625 no 1_655
H(61) H(44B) 2.9949 no 1_645
H(61) H(44C) 2.8546 no 1_645
H(61) H(60) 3.1619 no 2_655
H(62) N(4) 3.4753 no 1_655
H(62) C(29) 3.5413 no 1_655
H(62) C(30) 3.1601 no 1_655
H(62) C(31) 3.0388 no 1_655
H(62) C(32) 3.3895 no 1_655
H(62) H(67A) 3.1054 no 2_655
H(66A) Cl(2) 3.0792 no 2_655
H(66A) H(39) 3.0592 no 2_565
H(66A) H(56B) 2.9625 no 2_665
H(66A) H(67A) 3.4504 no 2_655
H(66B) C(26) 3.4391 no 1_655
H(66B) C(27) 3.4248 no 1_655
H(66B) C(32) 3.2756 no 1_655
H(66B) C(34) 3.4386 no 2_665
H(66B) H(26) 3.5963 no 1_655
H(66B) H(27) 3.5648 no 1_655
H(66B) H(34A) 3.1354 no 2_665
H(66B) H(34B) 2.8227 no 2_665
H(66B) H(38) 3.0672 no 1_655
H(66B) H(39) 3.4191 no 1_655
H(66B) H(56B) 3.4052 no 2_665
H(66C) O(6) 2.7359 no 2_665
H(66C) N(8) 2.6446 no 2_665
H(66C) C(34) 3.2906 no 2_665
H(66C) C(39) 3.2988 no 1_655
H(66C) C(56) 3.4414 no 2_665
H(66C) C(57) 3.4618 no 2_665
H(66C) C(64) 3.5526 no 2_665
H(66C) H(34A) 2.6340 no 2_665
H(66C) H(34B) 3.1142 no 2_665
H(66C) H(38) 3.4055 no 1_655
H(66C) H(39) 2.6080 no 1_655
H(66C) H(39) 3.5209 no 2_565
H(66C) H(56B) 2.7602 no 2_665
H(66C) H(66C) 3.4523 no 2_665
H(67A) C(7) 3.5422 no .
H(67A) C(28) 3.2520 no 2_555
H(67A) C(29) 2.9674 no 2_555
H(67A) H(7) 3.4538 no .
H(67A) H(11B) 2.8730 no .
H(67A) H(28) 3.2552 no 2_555
H(67A) H(29) 2.7864 no 2_555
H(67A) H(62) 3.1054 no 2_655
H(67A) H(66A) 3.4504 no 2_655
H(67B) C(6) 3.4103 no .
H(67B) C(7) 2.8232 no .
H(67B) C(8) 3.5570 no .
H(67B) C(11) 3.4742 no .
H(67B) C(17) 3.3094 no 2_556
H(67B) C(18) 3.1503 no 2_556
H(67B) H(6) 3.4547 no .
H(67B) H(7) 2.4134 no .
H(67B) H(11B) 2.6578 no .
H(67B) H(17) 3.4585 no 2_556
H(67B) H(18) 3.2065 no 2_556

loop_
_geom_torsion_atom_site_label_1
_geom_torsion_atom_site_label_2
_geom_torsion_atom_site_label_3
_geom_torsion_atom_site_label_4
_geom_torsion
_geom_torsion_publ_flag
C11 O1 C8 C7 -8.1(3) no
C11 O1 C8 C9 171.25(18) no
C22 O2 C19 C18 -3.0(3) no
C22 O2 C19 C20 177.10(18) no
C33 O3 C30 C29 11.9(3) no
C33 O3 C30 C31 -167.3(2) no
C44 O4 C41 C40 14.0(3) no
C44 O4 C41 C42 -164.75(18) no
C55 O5 C52 C51 -17.7(3) no
C55 O5 C52 C53 162.41(17) no
C66 O6 C63 C62 1.5(3) no
C66 O6 C63 C64 -178.71(18) no
C1 N1 C12 C13 67.2(2) no
C12 N1 C1 C2 -159.84(17) no
C1 N1 C23 C24 -160.24(17) no
C23 N1 C1 C2 76.9(2) no
C12 N1 C23 C24 75.8(2) no
C23 N1 C12 C13 -169.46(14) no
C2 N2 C9 C8 -177.31(15) no
C2 N2 C9 C10 0.5(3) no
C9 N2 C2 C1 179.35(14) no
C9 N2 C2 C3 -0.0(3) no
C13 N3 C20 C19 179.22(17) no
C13 N3 C20 C21 -1.8(3) no
C20 N3 C13 C12 177.65(16) no
C20 N3 C13 C14 -0.2(3) no
C24 N4 C31 C30 -179.99(14) no
C24 N4 C31 C32 0.2(2) no
C31 N4 C24 C23 -178.96(13) no
C31 N4 C24 C25 -1.0(2) no
C34 N5 C45 C46 156.42(17) no
C45 N5 C34 C35 -80.0(2) no
C34 N5 C56 C57 -70.7(2) no
C56 N5 C34 C35 153.81(16) no
C45 N5 C56 C57 162.66(14) no
C56 N5 C45 C46 -77.0(2) no
C35 N6 C42 C41 176.24(14) no
C35 N6 C42 C43 -1.4(3) no
C42 N6 C35 C34 -178.65(14) no
C42 N6 C35 C36 1.2(3) no
C46 N7 C53 C52 179.30(14) no
C46 N7 C53 C54 -0.3(2) no
C53 N7 C46 C45 -179.50(13) no
C53 N7 C46 C47 0.9(2) no
C57 N8 C64 C63 -179.01(17) no
C57 N8 C64 C65 1.2(3) no
C64 N8 C57 C56 -177.87(16) no
C64 N8 C57 C58 0.5(3) no
N1 C1 C2 N2 -122.41(18) no
N1 C1 C2 C3 57.0(2) no
N2 C2 C3 C4 -0.4(3) no
C1 C2 C3 C4 -179.78(16) no
C2 C3 C4 C10 0.4(3) no
C3 C4 C10 C5 178.60(18) no
C3 C4 C10 C9 0.0(3) no
C6 C5 C10 C4 -177.38(19) no
C6 C5 C10 C9 1.2(3) no
C10 C5 C6 C7 -0.2(3) no
C5 C6 C7 C8 -0.6(3) no
C6 C7 C8 O1 179.64(18) no
C6 C7 C8 C9 0.4(3) no
O1 C8 C9 N2 -0.9(3) no
O1 C8 C9 C10 -178.78(15) no
C7 C8 C9 N2 178.44(17) no
C7 C8 C9 C10 0.6(3) no
N2 C9 C10 C4 -0.5(3) no
N2 C9 C10 C5 -179.09(16) no
C8 C9 C10 C4 177.30(16) no
C8 C9 C10 C5 -1.3(3) no
N1 C12 C13 N3 -109.1(2) no
N1 C12 C13 C14 68.8(2) no
N3 C13 C14 C15 0.8(3) no
C12 C13 C14 C15 -177.01(18) no
C13 C14 C15 C21 0.5(3) no
C14 C15 C21 C16 178.9(2) no
C14 C15 C21 C20 -2.3(3) no
C17 C16 C21 C15 177.7(2) no
C17 C16 C21 C20 -1.1(4) no
C21 C16 C17 C18 0.6(4) no
C16 C17 C18 C19 0.2(4) no
C17 C18 C19 O2 179.7(2) no
C17 C18 C19 C20 -0.4(3) no
O2 C19 C20 N3 -1.2(3) no
O2 C19 C20 C21 179.76(17) no
C18 C19 C20 N3 178.93(19) no
C18 C19 C20 C21 -0.1(3) no
N3 C20 C21 C15 3.0(3) no
N3 C20 C21 C16 -178.12(18) no
C19 C20 C21 C15 -177.99(18) no
C19 C20 C21 C16 0.9(3) no
N1 C23 C24 N4 -128.59(19) no
N1 C23 C24 C25 53.4(2) no
N4 C24 C25 C26 0.2(3) no
C23 C24 C25 C26 178.15(15) no
C24 C25 C26 C32 1.3(3) no
C25 C26 C32 C27 177.77(17) no
C25 C26 C32 C31 -2.0(3) no
C28 C27 C32 C26 -179.07(19) no
C28 C27 C32 C31 0.7(3) no
C32 C27 C28 C29 -2.2(3) no
C27 C28 C29 C30 1.3(3) no
C28 C29 C30 O3 -178.09(19) no
C28 C29 C30 C31 1.1(3) no
O3 C30 C31 N4 -3.1(2) no
O3 C30 C31 C32 176.69(15) no
C29 C30 C31 N4 177.62(17) no
C29 C30 C31 C32 -2.6(3) no
N4 C31 C32 C26 1.2(3) no
N4 C31 C32 C27 -178.53(15) no
C30 C31 C32 C26 -178.54(15) no
C30 C31 C32 C27 1.7(3) no
N5 C34 C35 N6 118.46(17) no
N5 C34 C35 C36 -61.4(2) no
N6 C35 C36 C37 0.5(3) no
C34 C35 C36 C37 -179.65(16) no
C35 C36 C37 C43 -2.0(3) no
C36 C37 C43 C38 -176.00(18) no
C36 C37 C43 C42 1.8(3) no
C39 C38 C43 C37 176.72(19) no
C39 C38 C43 C42 -1.0(3) no
C43 C38 C39 C40 0.5(3) no
C38 C39 C40 C41 0.9(3) no
C39 C40 C41 O4 179.54(19) no
C39 C40 C41 C42 -1.7(3) no
O4 C41 C42 N6 2.3(2) no
O4 C41 C42 C43 -179.95(15) no
C40 C41 C42 N6 -176.53(17) no
C40 C41 C42 C43 1.2(3) no
N6 C42 C43 C37 -0.1(3) no
N6 C42 C43 C38 177.78(15) no
C41 C42 C43 C37 -177.71(15) no
C41 C42 C43 C38 0.2(3) no
N5 C45 C46 N7 125.96(18) no
N5 C45 C46 C47 -54.4(2) no
N7 C46 C47 C48 -0.1(3) no
C45 C46 C47 C48 -179.75(15) no
C46 C47 C48 C54 -1.2(3) no
C47 C48 C54 C49 -177.70(16) no
C47 C48 C54 C53 1.7(3) no
C50 C49 C54 C48 177.87(16) no
C50 C49 C54 C53 -1.5(3) no
C54 C49 C50 C51 2.3(3) no
C49 C50 C51 C52 -0.3(3) no
C50 C51 C52 O5 177.71(17) no
C50 C51 C52 C53 -2.4(3) no
O5 C52 C53 N7 3.3(2) no
O5 C52 C53 C54 -177.01(14) no
C51 C52 C53 N7 -176.53(16) no
C51 C52 C53 C54 3.1(3) no
N7 C53 C54 C48 -0.9(2) no
N7 C53 C54 C49 178.43(14) no
C52 C53 C54 C48 179.44(14) no
C52 C53 C54 C49 -1.2(2) no
N5 C56 C57 N8 106.7(2) no
N5 C56 C57 C58 -71.7(2) no
N8 C57 C58 C59 -0.8(3) no
C56 C57 C58 C59 177.52(17) no
C57 C58 C59 C65 -0.6(3) no
C58 C59 C65 C60 -179.6(2) no
C58 C59 C65 C64 2.1(3) no
C61 C60 C65 C59 -177.3(2) no
C61 C60 C65 C64 0.9(4) no
C65 C60 C61 C62 -0.5(4) no
C60 C61 C62 C63 -0.2(4) no
C61 C62 C63 O6 -179.7(2) no
C61 C62 C63 C64 0.5(3) no
O6 C63 C64 N8 0.4(3) no
O6 C63 C64 C65 -179.86(16) no
C62 C63 C64 N8 -179.84(19) no
C62 C63 C64 C65 -0.1(3) no
N8 C64 C65 C59 -2.5(3) no
N8 C64 C65 C60 179.09(17) no
C63 C64 C65 C59 177.73(18) no
C63 C64 C65 C60 -0.7(3) no
